data_7032597
loop_
_publ_author_name
'Zhang, Jiangwei'
'Zhao, Zhenlin'
'Zhang, Jin'
'She, Shan'
'Huang, Yichao'
'Wei, Yongge'

_publ_section_title
;
 Spontaneous resolution of polyoxometalate-based inorganic-organic hybrids
 driven by solvent and common ion.
;
_journal_issue 46
_journal_name_full 'Dalton transactions (Cambridge, England : 2003)'
_journal_page_first 17296
_journal_page_last 17302
_journal_paper_doi 10.1039/c4dt01954g
_journal_volume 43
_journal_year 2014
_chemical_absolute_configuration ad
_chemical_formula_moiety 'C6 H14 Cr Mo6 O24, Br, 4(C16 H36 N)'
_chemical_formula_sum 'C70 H158 Br Cr Mo6 N4 O24'
_chemical_formula_weight 2147.55
_chemical_name_systematic
;
 ? 
;
_space_group_crystal_system monoclinic
_space_group_IT_number 4
_space_group_name_Hall 'P 2yb'
_space_group_name_H-M_alt 'P 1 21 1'
_symmetry_space_group_name_Hall 'P 2yb'
_symmetry_space_group_name_H-M 'P 1 21 1'
_atom_sites_solution_hydrogens geom
_atom_sites_solution_primary direct
_atom_sites_solution_secondary difmap
_audit_creation_date 2014-08-29
_audit_creation_method
;
Olex2 1.2
(compiled 2014.06.27 svn.r2953 for OlexSys, GUI svn.r4855)
;
_cell_angle_alpha 90.00
_cell_angle_beta 93.3530(18)
_cell_angle_gamma 90.00
_cell_formula_units_Z 2
_cell_length_a 16.1185(3)
_cell_length_b 15.6094(3)
_cell_length_c 18.3046(3)
_cell_measurement_reflns_used 16530
_cell_measurement_temperature 104(2)
_cell_measurement_theta_max 72.64
_cell_measurement_theta_min 3.72
_cell_volume 4597.56(14)
_computing_molecular_graphics 'Olex2 (Dolomanov et al., 2009)'
_computing_publication_material 'Olex2 (Dolomanov et al., 2009)'
_computing_structure_refinement 'XL (Sheldrick, 2008)'
_computing_structure_solution 'SHELXS-97 (Sheldrick, 1990)'
_diffrn_ambient_temperature 104(2)
_diffrn_detector_area_resol_mean 16.0971
_diffrn_measured_fraction_theta_full 0.976
_diffrn_measured_fraction_theta_max 0.976
_diffrn_measurement_device_type 'Xcalibur, Eos, Gemini'
_diffrn_measurement_method '\w scans'
_diffrn_radiation_monochromator graphite
_diffrn_radiation_type CuK\a
_diffrn_radiation_wavelength 1.54184
_diffrn_reflns_av_R_equivalents 0.0419
_diffrn_reflns_av_unetI/netI 0.0437
_diffrn_reflns_limit_h_max 19
_diffrn_reflns_limit_h_min -19
_diffrn_reflns_limit_k_max 19
_diffrn_reflns_limit_k_min -18
_diffrn_reflns_limit_l_max 22
_diffrn_reflns_limit_l_min -22
_diffrn_reflns_number 36622
_diffrn_reflns_theta_full 72.64
_diffrn_reflns_theta_max 72.64
_diffrn_reflns_theta_min 3.72
_diffrn_source 'fine-focus sealed tube'
_exptl_absorpt_coefficient_mu 8.476
_exptl_absorpt_correction_T_max 0.184
_exptl_absorpt_correction_T_min 0.007
_exptl_absorpt_correction_type multi-scan
_exptl_crystal_colour pink
_exptl_crystal_density_diffrn 1.556
_exptl_crystal_density_method 'not measured'
_exptl_crystal_description block
_exptl_crystal_F_000 2224.0
_exptl_crystal_size_max 0.7
_exptl_crystal_size_mid 0.6
_exptl_crystal_size_min 0.2
_refine_diff_density_max 0.466
_refine_diff_density_min -0.243
_refine_diff_density_rms 0.202
_refine_ls_abs_structure_details 'Flack H D (1983), Acta Cryst. A39, 876-881'
_refine_ls_abs_structure_Flack 0.022(3)
_refine_ls_extinction_method none
_refine_ls_goodness_of_fit_ref 1.027
_refine_ls_hydrogen_treatment constr
_refine_ls_matrix_type full
_refine_ls_number_parameters 489
_refine_ls_number_reflns 16530
_refine_ls_number_restraints 1
_refine_ls_restrained_S_all 1.027
_refine_ls_R_factor_all 0.0560
_refine_ls_R_factor_gt 0.0542
_refine_ls_shift/su_max 0.000
_refine_ls_shift/su_mean 0.000
_refine_ls_structure_factor_coef Fsqd
_refine_ls_weighting_details 'calc w=1/[\s^2^(Fo^2^)+(0.1093P)^2^+28.4262P] where P=(Fo^2^+2Fc^2^)/3'
_refine_ls_weighting_scheme calc
_refine_ls_wR_factor_gt 0.1003
_refine_ls_wR_factor_ref 0.1028
_reflns_number_gt 15955
_reflns_number_total 16530
_reflns_threshold_expression >2sigma(I)
_cod_data_source_file c4dt01954g2.cif
_cod_data_source_block compound3c
_cod_depositor_comments 'Adding full bibliography for 7032591--7032597.cif.'
_cod_original_cell_volume 4597.55(16)
_cod_database_code 7032597
_olex2_refinement_description
;
1. Fixed Uiso
 At 1.2 times of:
  All C(H,H) groups, All C(H,H,H,H) groups, All O(H) groups
 At 1.5 times of:
  All C(H,H,H) groups
2. Restrained distances
 C25A-C26B
 1.53 with sigma of 0.02
 C33B-C32B
 1.53 with sigma of 0.02
 C12B-C10 = C22-C21 = C21-C20 = C9A-C8 = C9B-C8
 1.53 with sigma of 0.01
 C9A-C10A = C9B-C10B
 1.53 with sigma of 0.01
 C25A-C24 = C32B-C31B = C34B-C33B = C29-C30 = C29-C28B = C28B-C27 = C37A-C36A =
  C38A-C37A
 1.53 with sigma of 0.01
 C71-C70
 1.53 with sigma of 0.01
 C42-C41 = C41-C40
 1.53 with sigma of 0.01
 C31B-C33B
 2.5 with sigma of 0.01
 C36A-C35 = C33B-C32B
 1.53 with sigma of 0.01
 H10F-H22C
 2 with sigma of 0.02
 C30-H30A
 0.98 with sigma of 0.02
 C30-H30B
 0.98 with sigma of 0.02
 C30-H30C
 0.98 with sigma of 0.02
3. Rigid bond restraints
 C23, C24
 with sigma for 1-2 distances of 0.01 and sigma for 1-3 distances of 0.01
 C25A, C26B
 with sigma for 1-2 distances of 0.01 and sigma for 1-3 distances of 0.01
 C31B, C32B
 with sigma for 1-2 distances of 0.01 and sigma for 1-3 distances of 0.01
 C33B, C34B
 with sigma for 1-2 distances of 0.01 and sigma for 1-3 distances of 0.01
4. Uiso/Uaniso restraints and constraints
Uanis(C1) \\sim Ueq, Uanis(C34B) \\sim Ueq, Uanis(C32B) \\sim Ueq: with sigma
of 0.001 and sigma for terminal atoms of 0.002
Uanis(C9A) \\sim Ueq: with sigma of 0.00001 and sigma for terminal atoms of
0.00002
Uanis(C8) \\sim Ueq, Uanis(C26B) \\sim Ueq: with sigma of 0.1 and sigma for
terminal atoms of 0.2
Uanis(C10A) \\sim Ueq, Uanis(C11) \\sim Ueq, Uanis(C28B) \\sim Ueq, Uanis(C27)
\\sim Ueq, Uanis(C35) \\sim Ueq, Uanis(C36A) \\sim Ueq, Uanis(O11) \\sim Ueq,
Uanis(C10) \\sim Ueq, Uanis(C13B) \\sim Ueq, Uanis(C31B) \\sim Ueq, Uanis(O4)
\\sim Ueq: with sigma of 0.01 and sigma for terminal atoms of 0.02
Uanis(C21) \\sim Ueq, Uanis(C22) \\sim Ueq, Uanis(C29) \\sim Ueq, Uanis(C9B)
\\sim Ueq, Uanis(C24) \\sim Ueq, Uanis(C25A) \\sim Ueq: with sigma of 0.01 and
sigma for terminal atoms of 0.02
Uanis(C32B) = Uanis(C33B)
5. Others
 Fixed Sof: H8BC(0.5) H8BD(0.5) H8AA(0.5) H8AB(0.5) C9B(0.5) H9BA(0.5)
 H9BB(0.5) C10B(0.5) H10A(0.5) H10B(0.5) H10C(0.5) C9A(0.5) H9AA(0.5) H9AB(0.5)
 C10A(0.5) H10D(0.5) H10E(0.5) H10F(0.5)
6.a Ternary CH refined with riding coordinates:
 O4(H4), O6(H6), O5(H5)
6.b Secondary CH2 refined with riding coordinates:
 C5(H5A,H5B), C3(H3A,H3B), C52(H52A,H52B), C2(H2A,H2B), C43(H43A,H43B), C1(H1A,
 H1B), C53(H53A,H53B), C45(H45A,H45B), C60(H60A,H60B), C39(H39A,H39B), C40(H40A,
 H40B), C44(H44A,H44B), C64(H64A,H64B), C48(H48A,H48B), C65(H65A,H65B),
 C56(H56A,H56B), C68(H68A,H68B), C61(H61A,H61B), C66(H66A,H66B), C57(H57A,H57B),
  C50(H50A,H50B), C49(H49A,H49B), C54(H54A,H54B), C69(H69A,H69B), C62(H62A,
 H62B), C58(H58A,H58B), C15(H15A,H15B), C16(H16A,H16B), C17(H17A,H17B),
 C70(H70A,H70B), C7(H7A,H7B), C41(H41A,H41B), C19(H19A,H19B), C21(H21A,H21B),
 C20(H20A,H20B), C11(H11A,H11B), C8(H8BC,H8BD), C8(H8AA,H8AB), C24(H24A,H24B),
 C23(H23A,H23B), C27(H27A,H27B), C12B(H12A,H12B), C28B(H28A,H28B), C9B(H9BA,
 H9BB), C35(H35A,H35B), C32B(H32A,H32B), C31B(H31A,H31B), C33B(H33A,H33B),
 C9A(H9AA,H9AB), C36A(H36A,H36B), C37A(H37A,H37B), C29(H29A,H29B), C10(H10G,
 H10H), C25A(H25A,H25B)
6.c Idealised Me refined as rotating group:
 C6(H6A,H6B,H6C), C67(H67A,H67B,H67C), C55(H55A,H55B,H55C), C51(H51A,H51B,
 H51C), C63(H63A,H63B,H63C), C59(H59A,H59B,H59C), C42(H42A,H42B,H42C), C71(H71A,
 H71B,H71C), C18(H18A,H18B,H18C), C47(H47A,H47B,H47C), C13B(H13A,H13B,H13C),
 C10B(H10A,H10B,H10C), C22(H22A,H22B,H22C), C26B(H26A,H26B,H26C), C34B(H34A,
 H34B,H34C), C10A(H10D,H10E,H10F), C38A(H38A,H38B,H38C), C30(H30A,H30B,H30C)
;

loop_
_space_group_symop_id
_space_group_symop_operation_xyz
1 'x, y, z'
2 '-x, y+1/2, -z'

loop_
_atom_site_label
_atom_site_type_symbol
_atom_site_fract_x
_atom_site_fract_y
_atom_site_fract_z
_atom_site_U_iso_or_equiv
_atom_site_adp_type
_atom_site_occupancy
_atom_site_calc_flag
_atom_site_disorder_assembly
_atom_site_disorder_group
_atom_site_refinement_flags_posn
_atom_site_refinement_flags_adp
Mo1 Mo -0.31306(9) -0.92002(9) -0.09241(7) 0.0126(3) Uani 1 d . . . .
Mo6 Mo -0.39487(10) -0.99952(10) -0.25069(7) 0.0170(4) Uani 1 d . . . .
Mo3 Mo -0.09650(10) -0.70038(12) -0.25493(9) 0.0249(4) Uani 1 d . . . .
Mo4 Mo -0.17996(10) -0.78096(11) -0.41374(8) 0.0208(4) Uani 1 d . . . .
Mo5 Mo -0.32823(10) -0.93078(11) -0.41278(7) 0.0185(4) Uani 1 d . . . .
Mo2 Mo -0.15938(9) -0.76975(10) -0.09489(7) 0.0142(3) Uani 1 d . . . .
Cr1 Cr -0.24647(19) -0.8493(2) -0.25484(16) 0.0095(5) Uani 1 d . . . .
Br Br -0.08024(18) -1.0263(2) -0.25714(13) 0.0421(7) Uani 1 d . . . .
C5 C -0.4396(13) -0.6381(14) -0.2635(10) 0.023(4) Uani 1 d . . . .
H5A H -0.4139 -0.5876 -0.2385 0.028 Uiso 1 calc . . R .
H5B H -0.4503 -0.6226 -0.3157 0.028 Uiso 1 calc . . R .
O4 O -0.2070(9) -0.8997(10) -0.3445(7) 0.018(3) Uani 1 d . . . U
H4 H -0.1634 -0.9452 -0.3395 0.022 Uiso 1 calc . . R .
O12 O -0.4047(8) -0.9306(10) -0.1628(7) 0.017(3) Uani 1 d . . . .
O6 O -0.2650(8) -0.9592(9) -0.2051(7) 0.014(3) Uani 1 d . . . .
H6 H -0.2197 -1.0029 -0.2052 0.017 Uiso 1 calc . . R .
O3 O -0.3590(7) -0.8624(10) -0.2995(6) 0.014(3) Uani 1 d . . . .
O2 O -0.2346(9) -0.7377(9) -0.3015(7) 0.016(3) Uani 1 d . . . .
O7 O -0.1999(8) -0.8833(9) -0.0774(6) 0.012(3) Uani 1 d . . . .
O1 O -0.2921(7) -0.7939(9) -0.1684(6) 0.013(3) Uani 1 d . . . .
O13 O -0.3058(9) -1.0214(10) -0.0552(7) 0.021(3) Uani 1 d . . . .
O14 O -0.3601(8) -0.8590(11) -0.0290(7) 0.020(3) Uani 1 d . . . .
O11 O -0.3385(9) -1.0164(10) -0.3396(6) 0.019(3) Uani 1 d . . . U
O10 O -0.2947(9) -0.8148(11) -0.4338(7) 0.022(3) Uani 1 d . . . .
O5 O -0.1346(8) -0.8296(10) -0.2072(7) 0.018(3) Uani 1 d . . . .
H5 H -0.0936 -0.8776 -0.2078 0.022 Uiso 1 calc . . R .
O8 O -0.1548(8) -0.6809(9) -0.1666(7) 0.016(3) Uani 1 d . . . .
O21 O -0.2778(11) -0.9893(13) -0.4760(8) 0.033(4) Uani 1 d . . . .
O15 O -0.0586(9) -0.7779(11) -0.0619(8) 0.027(3) Uani 1 d . . . .
O16 O -0.2074(9) -0.7114(10) -0.0304(7) 0.022(3) Uani 1 d . . . .
O20 O -0.1914(11) -0.6789(12) -0.4466(8) 0.033(4) Uani 1 d . . . .
O24 O -0.4958(9) -0.9877(12) -0.2854(8) 0.028(4) Uani 1 d . . . .
O23 O -0.3895(11) -1.1013(10) -0.2148(8) 0.028(3) Uani 1 d . . . .
O18 O -0.1079(14) -0.6000(13) -0.2919(11) 0.044(5) Uani 1 d . . . .
O22 O -0.4294(10) -0.9224(13) -0.4475(8) 0.033(4) Uani 1 d . . . .
O9 O -0.0885(9) -0.7672(12) -0.3416(7) 0.026(3) Uani 1 d . . . .
O17 O 0.0035(10) -0.7034(16) -0.2212(10) 0.044(5) Uani 1 d . . . .
C4 C -0.3759(12) -0.7121(13) -0.2591(10) 0.018(4) Uani 1 d . . . .
O19 O -0.1299(11) -0.8357(13) -0.4793(9) 0.035(4) Uani 1 d . . . .
C3 C -0.4134(12) -0.7915(13) -0.2972(10) 0.019(4) Uani 1 d . . . .
H3A H -0.4632 -0.8090 -0.2716 0.022 Uiso 1 calc . . R .
H3B H -0.4321 -0.7759 -0.3479 0.022 Uiso 1 calc . . R .
N3 N -0.0163(10) -1.0338(13) 0.0067(9) 0.023(4) Uani 1 d . . . .
C52 C 0.0001(13) -0.9705(15) -0.0534(12) 0.026(4) Uani 1 d . . . .
H52A H 0.0097 -0.9135 -0.0307 0.031 Uiso 1 calc . . R .
H52B H -0.0508 -0.9662 -0.0862 0.031 Uiso 1 calc . . R .
C2 C -0.3008(13) -0.6787(13) -0.2995(10) 0.022(4) Uani 1 d . . . .
H2A H -0.3198 -0.6637 -0.3503 0.026 Uiso 1 calc . . R .
H2B H -0.2800 -0.6256 -0.2752 0.026 Uiso 1 calc . . R .
C43 C -0.0905(12) -1.0000(15) 0.0454(11) 0.023(4) Uani 1 d . . . .
H43A H -0.1371 -0.9912 0.0085 0.027 Uiso 1 calc . . R .
H43B H -0.0757 -0.9434 0.0668 0.027 Uiso 1 calc . . R .
C1 C -0.3505(10) -0.7295(12) -0.1776(9) 0.013(3) Uani 1 d . . . U
H1A H -0.3278 -0.6763 -0.1549 0.015 Uiso 1 calc . . R .
H1B H -0.4006 -0.7456 -0.1519 0.015 Uiso 1 calc . . R .
C53 C 0.0737(14) -0.9905(17) -0.1005(13) 0.034(5) Uani 1 d . . . .
H53A H 0.1231 -1.0055 -0.0684 0.041 Uiso 1 calc . . R .
H53B H 0.0598 -1.0403 -0.1325 0.041 Uiso 1 calc . . R .
C45 C -0.1961(16) -1.017(2) 0.1392(14) 0.047(7) Uani 1 d . . . .
H45A H -0.2409 -1.0091 0.1004 0.056 Uiso 1 calc . . R .
H45B H -0.1807 -0.9598 0.1591 0.056 Uiso 1 calc . . R .
N4 N -0.4240(11) -0.6109(13) 0.0696(8) 0.024(4) Uani 1 d . . . .
C60 C -0.4218(14) -0.5648(17) -0.0041(12) 0.032(5) Uani 1 d . . . .
H60A H -0.3742 -0.5246 -0.0018 0.038 Uiso 1 calc . . R .
H60B H -0.4119 -0.6077 -0.0424 0.038 Uiso 1 calc . . R .
C39 C -0.0366(13) -1.1219(15) -0.0255(12) 0.025(4) Uani 1 d . . . .
H39A H 0.0096 -1.1399 -0.0553 0.031 Uiso 1 calc . . R .
H39B H -0.0396 -1.1634 0.0152 0.031 Uiso 1 calc . . R .
C40 C -0.1165(14) -1.1269(14) -0.0723(12) 0.030(5) Uani 1 d . . D .
H40A H -0.1166 -1.0823 -0.1108 0.036 Uiso 1 calc . . R .
H40B H -0.1641 -1.1159 -0.0418 0.036 Uiso 1 calc . . R .
C44 C -0.1205(15) -1.0575(17) 0.1058(13) 0.034(5) Uani 1 d . . . .
H44A H -0.1357 -1.1145 0.0854 0.040 Uiso 1 calc . . R .
H44B H -0.0753 -1.0654 0.1443 0.040 Uiso 1 calc . . R .
C64 C -0.3484(14) -0.6714(16) 0.0731(11) 0.027(5) Uani 1 d . . . .
H64A H -0.2983 -0.6378 0.0631 0.033 Uiso 1 calc . . R .
H64B H -0.3565 -0.7146 0.0337 0.033 Uiso 1 calc . . R .
C48 C 0.0590(12) -1.0435(16) 0.0614(12) 0.028(5) Uani 1 d . . . .
H48A H 0.0437 -1.0826 0.1010 0.033 Uiso 1 calc . . R .
H48B H 0.1046 -1.0710 0.0360 0.033 Uiso 1 calc . . R .
C65 C -0.3326(15) -0.7186(18) 0.1468(12) 0.034(5) Uani 1 d . . . .
H65A H -0.3221 -0.6765 0.1867 0.041 Uiso 1 calc . . R .
H65B H -0.3820 -0.7530 0.1577 0.041 Uiso 1 calc . . R .
C6 C -0.5225(14) -0.6548(18) -0.2312(13) 0.035(5) Uani 1 d . . . .
H6A H -0.5529 -0.6986 -0.2602 0.053 Uiso 1 calc . . GR .
H6B H -0.5550 -0.6017 -0.2317 0.053 Uiso 1 calc . . GR .
H6C H -0.5131 -0.6749 -0.1806 0.053 Uiso 1 calc . . GR .
C56 C -0.5056(14) -0.6603(16) 0.0759(12) 0.030(5) Uani 1 d . . . .
H56A H -0.5059 -0.6862 0.1253 0.036 Uiso 1 calc . . R .
H56B H -0.5526 -0.6196 0.0707 0.036 Uiso 1 calc . . R .
C68 C -0.4167(14) -0.5456(15) 0.1320(11) 0.028(5) Uani 1 d . . . .
H68A H -0.4276 -0.5752 0.1783 0.034 Uiso 1 calc . . R .
H68B H -0.4604 -0.5016 0.1233 0.034 Uiso 1 calc . . R .
C61 C -0.4999(14) -0.5154(17) -0.0266(12) 0.031(5) Uani 1 d . . . .
H61A H -0.5104 -0.4713 0.0106 0.038 Uiso 1 calc . . R .
H61B H -0.5481 -0.5548 -0.0303 0.038 Uiso 1 calc . . R .
C66 C -0.2578(16) -0.7767(18) 0.1417(12) 0.037(6) Uani 1 d . . . .
H66A H -0.2590 -0.8198 0.1812 0.044 Uiso 1 calc . . R .
H66B H -0.2635 -0.8078 0.0945 0.044 Uiso 1 calc . . R .
C57 C -0.5183(16) -0.7306(18) 0.0188(14) 0.037(6) Uani 1 d . . . .
H57A H -0.5088 -0.7071 -0.0302 0.045 Uiso 1 calc . . R .
H57B H -0.4774 -0.7770 0.0292 0.045 Uiso 1 calc . . R .
C67 C -0.1745(17) -0.733(2) 0.1470(13) 0.044(7) Uani 1 d . . . .
H67A H -0.1716 -0.6916 0.1072 0.066 Uiso 1 calc . . GR .
H67B H -0.1307 -0.7764 0.1430 0.066 Uiso 1 calc . . GR .
H67C H -0.1669 -0.7039 0.1942 0.066 Uiso 1 calc . . GR .
C55 C 0.1383(16) -0.842(2) -0.1053(14) 0.043(6) Uani 1 d . . . .
H55A H 0.1435 -0.7923 -0.1376 0.064 Uiso 1 calc . . GR .
H55B H 0.1938 -0.8613 -0.0879 0.064 Uiso 1 calc . . GR .
H55C H 0.1067 -0.8254 -0.0634 0.064 Uiso 1 calc . . GR .
C51 C 0.2439(14) -0.9997(19) 0.0995(17) 0.042(6) Uani 1 d . . . .
H51A H 0.2566 -0.9520 0.0672 0.064 Uiso 1 calc . . GR .
H51B H 0.2296 -1.0506 0.0700 0.064 Uiso 1 calc . . GR .
H51C H 0.2926 -1.0121 0.1324 0.064 Uiso 1 calc . . GR .
C50 C 0.1709(14) -0.9756(15) 0.1445(13) 0.029(5) Uani 1 d . . . .
H50A H 0.1847 -0.9229 0.1728 0.035 Uiso 1 calc . . R .
H50B H 0.1610 -1.0221 0.1798 0.035 Uiso 1 calc . . R .
C49 C 0.0915(15) -0.9605(15) 0.0957(14) 0.032(5) Uani 1 d . . . .
H49A H 0.0483 -0.9351 0.1254 0.039 Uiso 1 calc . . R .
H49B H 0.1034 -0.9193 0.0566 0.039 Uiso 1 calc . . R .
C54 C 0.0933(14) -0.9139(19) -0.1472(12) 0.038(6) Uani 1 d . . . .
H54A H 0.1280 -0.9331 -0.1869 0.045 Uiso 1 calc . . R .
H54B H 0.0407 -0.8912 -0.1702 0.045 Uiso 1 calc . . R .
C69 C -0.3313(16) -0.500(2) 0.1418(17) 0.048(7) Uani 1 d . . . .
H69A H -0.2866 -0.5431 0.1481 0.058 Uiso 1 calc . . R .
H69B H -0.3215 -0.4659 0.0974 0.058 Uiso 1 calc . . R .
C62 C -0.4893(14) -0.4728(16) -0.1005(12) 0.031(5) Uani 1 d . . . .
H62A H -0.4482 -0.4258 -0.0943 0.037 Uiso 1 calc . . R .
H62B H -0.4672 -0.5153 -0.1346 0.037 Uiso 1 calc . . R .
C58 C -0.6055(18) -0.767(2) 0.0188(17) 0.048(7) Uani 1 d . . . .
H58A H -0.6057 -0.8245 -0.0041 0.058 Uiso 1 calc . . R .
H58B H -0.6203 -0.7745 0.0702 0.058 Uiso 1 calc . . R .
N1 N -0.5431(14) -1.1861(14) -0.4242(10) 0.035(5) Uani 1 d . . . .
C15 C -0.4843(16) -1.1990(16) -0.3564(12) 0.033(5) Uani 1 d . . . .
H15A H -0.4369 -1.1590 -0.3592 0.039 Uiso 1 calc . . R .
H15B H -0.5142 -1.1834 -0.3125 0.039 Uiso 1 calc . . R .
C63 C -0.5695(16) -0.438(2) -0.1330(13) 0.041(6) Uani 1 d . . . .
H63A H -0.5607 -0.4132 -0.1812 0.061 Uiso 1 calc . . GR .
H63B H -0.5896 -0.3929 -0.1009 0.061 Uiso 1 calc . . GR .
H63C H -0.6107 -0.4837 -0.1380 0.061 Uiso 1 calc . . GR .
C16 C -0.450(2) -1.2899(18) -0.3459(14) 0.048(7) Uani 1 d . . . .
H16A H -0.4069 -1.3007 -0.3813 0.058 Uiso 1 calc . . R .
H16B H -0.4951 -1.3321 -0.3550 0.058 Uiso 1 calc . . R .
C17 C -0.412(2) -1.300(2) -0.2673(15) 0.048(7) Uani 1 d . . . .
H17A H -0.3686 -1.2559 -0.2574 0.057 Uiso 1 calc . . R .
H17B H -0.4554 -1.2921 -0.2320 0.057 Uiso 1 calc . . R .
C70 C -0.3293(18) -0.4419(19) 0.2073(16) 0.049(7) Uani 1 d . . D .
H70A H -0.2708 -0.4267 0.2208 0.058 Uiso 1 calc . . R .
H70B H -0.3510 -0.4737 0.2489 0.058 Uiso 1 calc . . R .
C7 C -0.5718(17) -1.092(2) -0.4228(15) 0.041(6) Uani 1 d B . . .
H7A H -0.6000 -1.0825 -0.3769 0.050 Uiso 1 calc . . R .
H7B H -0.5221 -1.0551 -0.4217 0.050 Uiso 1 calc . . R .
C41 C -0.126(2) -1.2150(17) -0.1075(18) 0.056(8) Uani 1 d . . D .
H41A H -0.1255 -1.2596 -0.0691 0.067 Uiso 1 calc . . R .
H41B H -0.0782 -1.2259 -0.1383 0.067 Uiso 1 calc . . R .
C59 C -0.672(2) -0.712(2) -0.021(2) 0.064(10) Uani 1 d . . . .
H59A H -0.6565 -0.7011 -0.0712 0.096 Uiso 1 calc . . GR .
H59B H -0.6777 -0.6578 0.0047 0.096 Uiso 1 calc . . GR .
H59C H -0.7255 -0.7428 -0.0228 0.096 Uiso 1 calc . . GR .
C42 C -0.208(3) -1.219(2) -0.155(2) 0.086(14) Uani 1 d . . D .
H42A H -0.2029 -1.1832 -0.1985 0.129 Uiso 1 calc . . GR .
H42B H -0.2530 -1.1974 -0.1266 0.129 Uiso 1 calc . . GR .
H42C H -0.2190 -1.2781 -0.1696 0.129 Uiso 1 calc . . GR .
C71 C -0.379(2) -0.360(2) 0.196(2) 0.063(9) Uani 1 d . . D .
H71A H -0.4360 -0.3746 0.1797 0.095 Uiso 1 calc . . GR .
H71B H -0.3536 -0.3251 0.1591 0.095 Uiso 1 calc . . GR .
H71C H -0.3785 -0.3289 0.2424 0.095 Uiso 1 calc . . GR .
C19 C -0.4993(17) -1.2042(19) -0.4927(12) 0.038(6) Uani 1 d . . . .
H19A H -0.5402 -1.1991 -0.5350 0.046 Uiso 1 calc . . R .
H19B H -0.4797 -1.2643 -0.4908 0.046 Uiso 1 calc . . R .
C21 C -0.3852(19) -1.172(2) -0.5763(13) 0.052(7) Uani 1 d . . D U
H21A H -0.3322 -1.1406 -0.5790 0.063 Uiso 1 calc . . R .
H21B H -0.4221 -1.1544 -0.6187 0.063 Uiso 1 calc . . R .
C20 C -0.4252(17) -1.146(2) -0.5065(13) 0.046(7) Uani 1 d . . D .
H20A H -0.4441 -1.0861 -0.5105 0.055 Uiso 1 calc . . R .
H20B H -0.3837 -1.1505 -0.4646 0.055 Uiso 1 calc . . R .
C11 C -0.617(2) -1.249(3) -0.4245(16) 0.060(9) Uani 1 d . . . U
H11A H -0.6567 -1.2353 -0.4660 0.072 Uiso 1 calc . . R .
H11B H -0.5960 -1.3081 -0.4323 0.072 Uiso 1 calc . . R .
C8 C -0.6303(18) -1.066(2) -0.4873(15) 0.065(10) Uani 1 d . . D U
H8BC H -0.5985 -1.0584 -0.5315 0.078 Uiso 0.50 calc A 2 R .
H8BD H -0.6723 -1.1113 -0.4975 0.078 Uiso 0.50 calc A 2 R .
H8AA H -0.6850 -1.0943 -0.4845 0.078 Uiso 0.50 calc A 1 R .
H8AB H -0.6067 -1.0817 -0.5342 0.078 Uiso 0.50 calc A 1 R .
C18 C -0.374(3) -1.388(2) -0.2575(19) 0.064(10) Uani 1 d . . . .
H18A H -0.3452 -1.4039 -0.3015 0.095 Uiso 1 calc . . GR .
H18B H -0.4176 -1.4303 -0.2497 0.095 Uiso 1 calc . . GR .
H18C H -0.3337 -1.3882 -0.2151 0.095 Uiso 1 calc . . GR .
N2 N -0.057(2) -1.103(3) -0.514(2) 0.084(12) Uani 1 d . . . .
C47 C -0.228(2) -1.072(3) 0.2000(17) 0.059(9) Uani 1 d . . . .
H47A H -0.2539 -1.1241 0.1789 0.088 Uiso 1 calc . . GR .
H47B H -0.2699 -1.0397 0.2257 0.088 Uiso 1 calc . . GR .
H47C H -0.1821 -1.0876 0.2346 0.088 Uiso 1 calc . . GR .
C24 C -0.118(3) -1.207(4) -0.421(3) 0.092(12) Uani 1 d . . D U
H24A H -0.0675 -1.2132 -0.3869 0.110 Uiso 1 calc . . R .
H24B H -0.1180 -1.2542 -0.4568 0.110 Uiso 1 calc . . R .
C23 C -0.118(2) -1.122(3) -0.458(2) 0.078(11) Uani 1 d . . . U
H23A H -0.1744 -1.1137 -0.4818 0.093 Uiso 1 calc . . R .
H23B H -0.1108 -1.0776 -0.4195 0.093 Uiso 1 calc . . R .
C27 C -0.054(3) -1.175(3) -0.570(2) 0.082(12) Uani 1 d . . D U
H27A H -0.0154 -1.1581 -0.6077 0.099 Uiso 1 calc . . R .
H27B H -0.0305 -1.2264 -0.5451 0.099 Uiso 1 calc . . R .
C12B C -0.662(3) -1.247(5) -0.3547(18) 0.13(3) Uani 1 d . . D .
H12A H -0.6733 -1.1869 -0.3419 0.159 Uiso 1 calc . . R .
H12B H -0.6253 -1.2720 -0.3146 0.159 Uiso 1 calc . . R .
C28B C -0.137(3) -1.200(4) -0.610(3) 0.114(18) Uani 1 d . . D U
H28A H -0.1584 -1.1488 -0.6355 0.137 Uiso 1 calc . . R .
H28B H -0.1755 -1.2136 -0.5712 0.137 Uiso 1 calc . . R .
C9B C -0.674(5) -0.982(4) -0.470(4) 0.08(3) Uani 0.50 d B 2 D U
H9BA H -0.6321 -0.9366 -0.4587 0.093 Uiso 0.50 calc B 2 R .
H9BB H -0.7077 -0.9897 -0.4270 0.093 Uiso 0.50 calc B 2 R .
C35 C -0.073(3) -1.020(3) -0.548(3) 0.098(15) Uani 1 d . . D U
H35A H -0.0598 -0.9753 -0.5114 0.117 Uiso 1 calc . . R .
H35B H -0.1336 -1.0165 -0.5617 0.117 Uiso 1 calc . . R .
C13B C -0.701(4) -1.390(5) -0.355(3) 0.119(19) Uani 1 d . . . U
H13A H -0.6675 -1.4003 -0.3969 0.179 Uiso 1 calc . . GR .
H13B H -0.7443 -1.4338 -0.3532 0.179 Uiso 1 calc . . GR .
H13C H -0.6650 -1.3927 -0.3097 0.179 Uiso 1 calc . . GR .
C10B C -0.729(4) -0.959(7) -0.539(3) 0.10(3) Uani 0.50 d B 2 D .
H10A H -0.7717 -1.0034 -0.5474 0.145 Uiso 0.50 calc B 2 GR .
H10B H -0.6950 -0.9554 -0.5811 0.145 Uiso 0.50 calc B 2 GR .
H10C H -0.7562 -0.9037 -0.5312 0.145 Uiso 0.50 calc B 2 GR .
C22 C -0.368(5) -1.268(3) -0.583(5) 0.16(3) Uani 1 d . . D U
H22A H -0.3076 -1.2783 -0.5773 0.241 Uiso 1 calc . . GR .
H22B H -0.3893 -1.2891 -0.6305 0.241 Uiso 1 calc . . GR .
H22C H -0.3950 -1.2991 -0.5439 0.241 Uiso 1 calc . . DGR .
C32B C 0.071(6) -1.057(4) -0.418(5) 0.21(2) Uani 1 d . . D U
H32A H 0.0282 -1.0295 -0.3897 0.251 Uiso 1 calc . . R .
H32B H 0.1106 -1.0128 -0.4328 0.251 Uiso 1 calc . . R .
C31B C 0.030(4) -1.100(5) -0.487(3) 0.14(2) Uani 1 d . . D U
H31A H 0.0603 -1.0773 -0.5278 0.166 Uiso 1 calc . . R .
H31B H 0.0466 -1.1613 -0.4821 0.166 Uiso 1 calc . . R .
C26B C -0.187(5) -1.287(5) -0.328(4) 0.16(3) Uani 1 d . . D U
H26A H -0.2033 -1.3385 -0.3561 0.234 Uiso 1 calc . . GR .
H26B H -0.2236 -1.2800 -0.2876 0.234 Uiso 1 calc . . GR .
H26C H -0.1295 -1.2918 -0.3093 0.234 Uiso 1 calc . . GR .
C34B C 0.166(5) -1.073(6) -0.317(5) 0.19(3) Uani 1 d . . D U
H34A H 0.1626 -1.0983 -0.2678 0.287 Uiso 1 calc . . GR .
H34B H 0.1418 -1.0152 -0.3168 0.287 Uiso 1 calc . . GR .
H34C H 0.2238 -1.0699 -0.3292 0.287 Uiso 1 calc . . GR .
C33B C 0.117(6) -1.128(6) -0.372(4) 0.21(2) Uani 1 d . . D U
H33A H 0.0776 -1.1668 -0.3489 0.251 Uiso 1 calc . . R .
H33B H 0.1541 -1.1625 -0.4022 0.251 Uiso 1 calc . . R .
C9A C -0.639(5) -0.968(3) -0.481(4) 0.06(2) Uani 0.50 d B 1 D U
H9AA H -0.6619 -0.9534 -0.4337 0.078 Uiso 0.50 calc B 1 R .
H9AB H -0.5841 -0.9408 -0.4833 0.078 Uiso 0.50 calc B 1 R .
C10A C -0.698(6) -0.934(7) -0.544(6) 0.11(3) Uani 0.50 d B 1 D U
H10D H -0.6759 -0.9497 -0.5910 0.159 Uiso 0.50 calc B 1 GR .
H10E H -0.7018 -0.8716 -0.5404 0.159 Uiso 0.50 calc B 1 GR .
H10F H -0.7532 -0.9593 -0.5405 0.159 Uiso 0.50 calc B 1 DGR .
C36A C -0.026(5) -1.000(5) -0.617(4) 0.17(3) Uani 1 d . . D U
H36A H 0.0342 -1.0037 -0.6047 0.209 Uiso 1 calc . . R .
H36B H -0.0411 -1.0423 -0.6554 0.209 Uiso 1 calc . . R .
C37A C -0.048(6) -0.910(4) -0.645(5) 0.21(5) Uani 1 d . . D .
H37A H -0.1088 -0.9022 -0.6433 0.250 Uiso 1 calc . . R .
H37B H -0.0209 -0.8681 -0.6106 0.250 Uiso 1 calc . . R .
C38A C -0.023(5) -0.891(7) -0.722(4) 0.20(5) Uani 1 d . . D .
H38A H -0.0614 -0.8494 -0.7448 0.298 Uiso 1 calc . . GR .
H38B H -0.0236 -0.9438 -0.7504 0.298 Uiso 1 calc . . GR .
H38C H 0.0337 -0.8669 -0.7192 0.298 Uiso 1 calc . . GR .
C29 C -0.142(4) -1.275(4) -0.665(3) 0.117(18) Uani 1 d . . D U
H29A H -0.2010 -1.2921 -0.6752 0.140 Uiso 1 calc . . R .
H29B H -0.1190 -1.2576 -0.7116 0.140 Uiso 1 calc . . R .
C10 C -0.743(3) -1.297(4) -0.362(4) 0.120(19) Uani 1 d . . D U
H10G H -0.7734 -1.2882 -0.4098 0.144 Uiso 1 calc . . R .
H10H H -0.7796 -1.2847 -0.3216 0.144 Uiso 1 calc . . R .
C25A C -0.196(3) -1.210(4) -0.378(3) 0.113(18) Uani 1 d . . D U
H25A H -0.2013 -1.1567 -0.3488 0.136 Uiso 1 calc . . R .
H25B H -0.2461 -1.2153 -0.4118 0.136 Uiso 1 calc . . R .
C30 C -0.092(7) -1.349(6) -0.630(6) 0.25(6) Uiso 1 d . . D .
H30A H -0.0482 -1.3655 -0.6619 0.378 Uiso 1 calc . . DGR .
H30B H -0.1291 -1.3980 -0.6235 0.378 Uiso 1 calc . . DGR .
H30C H -0.0676 -1.3309 -0.5823 0.378 Uiso 1 calc . . DGR .

loop_
_atom_site_aniso_label
_atom_site_aniso_U_11
_atom_site_aniso_U_22
_atom_site_aniso_U_33
_atom_site_aniso_U_23
_atom_site_aniso_U_13
_atom_site_aniso_U_12
Mo1 0.0184(7) 0.0163(8) 0.0032(6) -0.0012(5) -0.0001(5) -0.0035(6)
Mo6 0.0240(8) 0.0207(9) 0.0063(6) -0.0041(5) 0.0006(5) -0.0106(6)
Mo3 0.0211(8) 0.0350(11) 0.0189(8) -0.0015(7) 0.0048(6) -0.0148(7)
Mo4 0.0238(8) 0.0313(11) 0.0079(6) 0.0038(6) 0.0053(5) -0.0047(7)
Mo5 0.0256(8) 0.0263(10) 0.0034(6) -0.0021(6) -0.0013(5) -0.0045(7)
Mo2 0.0147(6) 0.0190(9) 0.0084(6) -0.0037(5) -0.0033(5) -0.0017(5)
Cr1 0.0115(11) 0.0141(13) 0.0028(11) -0.0004(9) -0.0002(8) -0.0021(9)
Br 0.0514(15) 0.0515(17) 0.0221(11) -0.0087(11) -0.0076(10) 0.0269(13)
C5 0.033(11) 0.022(11) 0.014(9) 0.004(7) -0.008(8) 0.013(8)
O4 0.025(7) 0.027(8) 0.003(5) -0.003(5) 0.002(5) 0.002(6)
O12 0.019(6) 0.020(8) 0.010(6) -0.008(5) 0.001(5) -0.006(6)
O6 0.023(6) 0.012(7) 0.007(6) -0.001(5) -0.005(5) -0.003(5)
O3 0.014(6) 0.023(8) 0.005(5) 0.000(5) -0.001(4) 0.000(5)
O2 0.023(7) 0.016(7) 0.009(6) 0.005(5) 0.004(5) -0.001(5)
O7 0.016(6) 0.012(7) 0.009(5) -0.002(5) -0.003(4) 0.001(5)
O1 0.013(5) 0.020(7) 0.005(5) -0.004(5) -0.001(4) 0.002(5)
O13 0.036(8) 0.012(8) 0.016(6) 0.006(5) -0.001(6) 0.000(6)
O14 0.024(7) 0.029(8) 0.006(5) -0.006(6) 0.002(5) -0.004(6)
O11 0.032(7) 0.023(8) 0.003(5) -0.004(5) -0.001(5) -0.006(6)
O10 0.027(7) 0.029(9) 0.011(6) 0.005(6) 0.002(5) -0.006(6)
O5 0.017(6) 0.027(9) 0.011(6) -0.006(5) -0.003(5) 0.000(5)
O8 0.020(6) 0.015(8) 0.013(6) 0.001(5) 0.002(5) -0.011(5)
O21 0.046(9) 0.045(11) 0.010(6) -0.012(7) 0.009(6) -0.003(8)
O15 0.020(7) 0.030(9) 0.030(8) -0.011(7) -0.011(6) 0.001(6)
O16 0.033(7) 0.025(8) 0.007(6) -0.005(5) 0.002(5) 0.002(6)
O20 0.045(9) 0.036(11) 0.018(7) 0.006(7) 0.005(7) -0.005(8)
O24 0.021(7) 0.047(11) 0.016(6) -0.012(7) 0.000(5) -0.017(7)
O23 0.054(10) 0.012(8) 0.019(7) 0.001(6) 0.005(7) -0.006(7)
O18 0.064(12) 0.035(11) 0.034(10) -0.002(8) 0.015(9) -0.029(9)
O22 0.032(8) 0.048(11) 0.017(7) 0.004(7) -0.010(6) -0.008(8)
O9 0.020(6) 0.044(10) 0.013(6) -0.001(7) 0.004(5) -0.010(7)
O17 0.020(7) 0.074(15) 0.038(9) -0.013(10) 0.005(7) -0.020(9)
C4 0.023(9) 0.017(10) 0.013(8) -0.003(7) 0.000(7) 0.003(7)
O19 0.039(9) 0.047(12) 0.019(7) 0.000(7) 0.012(6) -0.001(8)
C3 0.023(9) 0.023(10) 0.010(8) -0.005(7) -0.003(6) 0.005(8)
N3 0.015(8) 0.031(11) 0.023(8) -0.001(7) -0.005(6) 0.007(7)
C52 0.029(10) 0.025(12) 0.025(10) 0.000(8) -0.004(8) 0.003(8)
C2 0.033(10) 0.019(10) 0.012(8) 0.002(7) 0.001(7) 0.002(8)
C43 0.018(9) 0.030(12) 0.020(9) 0.003(8) -0.008(7) 0.010(8)
C1 0.013(4) 0.013(4) 0.012(4) -0.002(3) 0.002(3) 0.000(3)
C53 0.024(10) 0.044(15) 0.034(12) -0.004(10) 0.000(9) 0.000(10)
C45 0.032(12) 0.08(2) 0.032(12) 0.006(13) 0.000(10) 0.004(13)
N4 0.034(9) 0.033(11) 0.005(7) -0.002(7) -0.001(6) 0.007(8)
C60 0.032(11) 0.042(14) 0.023(10) 0.009(10) 0.014(8) 0.012(10)
C39 0.023(9) 0.026(12) 0.026(10) 0.004(8) -0.005(8) 0.015(8)
C40 0.033(11) 0.029(13) 0.027(10) -0.003(9) -0.008(9) 0.003(9)
C44 0.039(12) 0.034(14) 0.027(11) 0.014(10) -0.001(9) 0.007(10)
C64 0.033(11) 0.033(13) 0.016(9) -0.008(9) 0.002(8) 0.010(9)
C48 0.017(9) 0.037(13) 0.029(11) -0.001(9) -0.005(8) 0.010(8)
C65 0.039(12) 0.045(15) 0.018(10) 0.001(9) 0.005(8) 0.011(11)
C6 0.032(11) 0.046(15) 0.027(11) -0.006(10) 0.001(9) 0.015(10)
C56 0.034(12) 0.035(13) 0.022(10) 0.006(9) 0.008(8) 0.009(10)
C68 0.036(12) 0.034(13) 0.015(9) -0.008(8) 0.010(8) 0.007(9)
C61 0.035(11) 0.040(14) 0.020(10) 0.003(9) 0.008(8) 0.015(10)
C66 0.046(13) 0.042(15) 0.021(10) 0.004(10) -0.008(9) 0.009(12)
C57 0.037(13) 0.041(15) 0.033(12) -0.001(10) -0.009(10) 0.001(10)
C67 0.043(14) 0.064(19) 0.023(11) 0.003(11) -0.017(10) -0.004(12)
C55 0.034(12) 0.061(19) 0.034(12) 0.004(12) 0.002(10) -0.003(12)
C51 0.021(10) 0.039(15) 0.066(17) -0.014(13) -0.006(11) -0.013(10)
C50 0.032(11) 0.024(12) 0.031(11) -0.003(9) -0.011(9) 0.002(9)
C49 0.031(11) 0.023(12) 0.042(13) -0.004(10) -0.010(10) 0.007(9)
C54 0.027(11) 0.063(18) 0.022(10) 0.001(11) 0.000(8) -0.009(11)
C69 0.029(12) 0.062(19) 0.055(16) -0.024(14) 0.013(11) -0.003(12)
C62 0.032(11) 0.040(14) 0.020(10) 0.001(9) 0.004(8) 0.012(9)
C58 0.045(15) 0.047(17) 0.051(16) 0.003(13) -0.008(12) 0.003(13)
N1 0.047(12) 0.043(12) 0.014(8) -0.009(8) -0.010(8) -0.013(9)
C15 0.050(14) 0.027(12) 0.020(10) -0.012(8) -0.007(9) -0.009(10)
C63 0.039(13) 0.063(19) 0.021(10) 0.002(11) 0.001(9) 0.022(13)
C16 0.09(2) 0.028(14) 0.023(11) -0.004(10) 0.003(13) -0.003(14)
C17 0.069(19) 0.038(16) 0.036(14) -0.004(11) 0.005(13) 0.004(13)
C70 0.046(15) 0.06(2) 0.041(15) -0.018(13) 0.006(12) -0.009(13)
C7 0.036(13) 0.057(18) 0.029(12) -0.008(11) -0.012(10) 0.006(12)
C41 0.07(2) 0.042(18) 0.052(17) -0.005(13) -0.029(15) 0.007(14)
C59 0.060(18) 0.05(2) 0.07(2) -0.034(18) -0.024(16) 0.019(16)
C42 0.14(4) 0.037(19) 0.07(2) -0.003(16) -0.06(3) 0.00(2)
C71 0.052(18) 0.07(2) 0.07(2) -0.019(19) 0.005(16) -0.007(16)
C19 0.051(14) 0.045(16) 0.018(10) -0.014(10) -0.005(9) -0.009(12)
C21 0.054(14) 0.071(18) 0.032(12) 0.000(12) -0.007(11) -0.009(13)
C20 0.049(15) 0.059(19) 0.030(13) -0.007(12) 0.004(11) -0.013(13)
C11 0.064(16) 0.09(2) 0.030(12) -0.007(13) -0.009(11) -0.042(15)
C8 0.038(14) 0.13(3) 0.025(13) 0.006(16) -0.018(11) -0.005(17)
C18 0.10(3) 0.043(18) 0.049(17) 0.015(14) 0.020(18) 0.015(17)
N2 0.08(2) 0.10(3) 0.08(2) -0.05(2) 0.036(18) 0.02(2)
C47 0.053(17) 0.09(3) 0.036(15) 0.015(16) 0.008(13) 0.005(17)
C24 0.08(2) 0.11(2) 0.08(2) -0.001(18) -0.004(17) 0.005(19)
C23 0.06(2) 0.09(2) 0.09(3) -0.046(19) 0.03(2) 0.005(19)
C27 0.10(2) 0.08(2) 0.075(19) -0.016(17) 0.048(17) 0.014(18)
C12B 0.10(3) 0.27(8) 0.025(15) -0.03(3) 0.014(18) -0.13(5)
C28B 0.12(3) 0.13(3) 0.10(3) 0.00(2) 0.01(2) 0.01(2)
C9B 0.07(3) 0.09(3) 0.07(3) 0.01(2) 0.00(2) 0.00(2)
C35 0.10(2) 0.09(2) 0.11(2) -0.02(2) 0.05(2) 0.028(19)
C13B 0.12(3) 0.17(5) 0.06(2) -0.01(3) 0.00(2) -0.06(3)
C10B 0.06(4) 0.18(9) 0.05(3) 0.07(5) 0.00(3) 0.01(5)
C22 0.15(4) 0.18(5) 0.15(5) -0.05(4) 0.01(4) 0.01(4)
C32B 0.21(2) 0.21(2) 0.21(2) 0.000(3) 0.012(3) 0.000(3)
C31B 0.12(3) 0.16(3) 0.14(3) 0.01(2) 0.05(2) 0.00(2)
C26B 0.19(7) 0.16(6) 0.12(6) -0.03(4) -0.01(5) 0.05(6)
C34B 0.19(3) 0.19(3) 0.19(3) 0.000(5) 0.012(6) 0.001(5)
C33B 0.21(2) 0.21(2) 0.21(2) 0.000(3) 0.012(3) 0.000(3)
C9A 0.06(2) 0.07(2) 0.06(2) 0.000(3) 0.004(3) 0.000(3)
C10A 0.09(5) 0.13(5) 0.10(5) 0.04(4) 0.02(4) 0.00(4)
C36A 0.17(4) 0.17(4) 0.18(4) 0.00(3) 0.02(3) 0.01(3)
C37A 0.27(11) 0.09(5) 0.28(11) 0.02(6) 0.20(10) 0.08(6)
C38A 0.18(7) 0.28(13) 0.13(6) -0.01(7) -0.04(6) 0.16(8)
C29 0.13(3) 0.12(3) 0.11(3) 0.01(2) 0.07(2) -0.01(2)
C10 0.13(3) 0.13(3) 0.11(3) 0.00(2) 0.01(2) -0.02(2)
C25A 0.11(3) 0.12(3) 0.10(3) -0.03(2) 0.00(2) -0.01(2)

loop_
_atom_type_symbol
_atom_type_description
_atom_type_scat_dispersion_real
_atom_type_scat_dispersion_imag
_atom_type_scat_source
C C 0.0181 0.0091 'International Tables Vol C Tables 4.2.6.8 and 6.1.1.4'
Br Br -0.6763 1.2805 'International Tables Vol C Tables 4.2.6.8 and 6.1.1.4'
Cr Cr -0.1635 2.4439 'International Tables Vol C Tables 4.2.6.8 and 6.1.1.4'
Mo Mo -0.0483 2.7339 'International Tables Vol C Tables 4.2.6.8 and 6.1.1.4'
N N 0.0311 0.0180 'International Tables Vol C Tables 4.2.6.8 and 6.1.1.4'
O O 0.0492 0.0322 'International Tables Vol C Tables 4.2.6.8 and 6.1.1.4'
H H 0.0000 0.0000 'International Tables Vol C Tables 4.2.6.8 and 6.1.1.4'

loop_
_geom_angle_atom_site_label_1
_geom_angle_atom_site_label_2
_geom_angle_atom_site_label_3
_geom_angle
O12 Mo1 O6 70.3(5)
O12 Mo1 O7 144.5(5)
O12 Mo1 O1 79.2(5)
O6 Mo1 O1 69.1(4)
O7 Mo1 O6 80.9(5)
O7 Mo1 O1 71.2(5)
O13 Mo1 O12 102.7(7)
O13 Mo1 O6 95.2(6)
O13 Mo1 O7 100.1(6)
O13 Mo1 O1 162.8(6)
O14 Mo1 O12 98.6(6)
O14 Mo1 O6 158.5(6)
O14 Mo1 O7 101.1(6)
O14 Mo1 O1 91.1(6)
O14 Mo1 O13 105.4(7)
O12 Mo6 O6 70.4(5)
O12 Mo6 O3 81.3(5)
O6 Mo6 O3 69.9(4)
O11 Mo6 O12 146.8(6)
O11 Mo6 O6 83.1(5)
O11 Mo6 O3 70.9(6)
O24 Mo6 O12 97.2(6)
O24 Mo6 O6 157.9(7)
O24 Mo6 O3 90.6(7)
O24 Mo6 O11 100.7(6)
O23 Mo6 O12 101.5(7)
O23 Mo6 O6 95.2(7)
O23 Mo6 O3 163.2(7)
O23 Mo6 O11 100.4(7)
O23 Mo6 O24 105.4(9)
O5 Mo3 O2 70.1(5)
O8 Mo3 O2 81.4(5)
O8 Mo3 O5 70.6(5)
O18 Mo3 O2 90.3(8)
O18 Mo3 O5 158.3(8)
O18 Mo3 O8 98.0(8)
O18 Mo3 O9 100.5(8)
O9 Mo3 O2 71.3(5)
O9 Mo3 O5 82.5(6)
O9 Mo3 O8 146.9(6)
O17 Mo3 O2 164.4(9)
O17 Mo3 O5 96.1(9)
O17 Mo3 O8 101.4(7)
O17 Mo3 O18 104.3(11)
O17 Mo3 O9 100.3(8)
O4 Mo4 O2 70.2(5)
O10 Mo4 O4 71.1(6)
O10 Mo4 O2 81.0(6)
O20 Mo4 O4 157.6(7)
O20 Mo4 O2 90.1(7)
O20 Mo4 O10 96.0(8)
O20 Mo4 O9 101.5(8)
O20 Mo4 O19 105.3(8)
O9 Mo4 O4 82.8(6)
O9 Mo4 O2 71.6(5)
O9 Mo4 O10 147.3(6)
O19 Mo4 O4 95.5(7)
O19 Mo4 O2 163.6(7)
O19 Mo4 O10 102.4(8)
O19 Mo4 O9 99.4(8)
O4 Mo5 O3 69.6(4)
O11 Mo5 O4 82.7(6)
O11 Mo5 O3 71.1(5)
O11 Mo5 O10 146.4(6)
O10 Mo5 O4 70.9(6)
O10 Mo5 O3 80.3(6)
O21 Mo5 O4 93.3(7)
O21 Mo5 O3 161.0(7)
O21 Mo5 O11 99.4(8)
O21 Mo5 O10 102.4(8)
O21 Mo5 O22 105.6(8)
O22 Mo5 O4 159.7(7)
O22 Mo5 O3 92.6(7)
O22 Mo5 O11 101.1(7)
O22 Mo5 O10 97.2(8)
O7 Mo2 O1 70.2(5)
O7 Mo2 O5 81.6(5)
O5 Mo2 O1 69.3(4)
O8 Mo2 O7 144.0(5)
O8 Mo2 O1 78.8(5)
O8 Mo2 O5 70.6(6)
O15 Mo2 O7 101.4(7)
O15 Mo2 O1 162.1(6)
O15 Mo2 O5 94.2(6)
O15 Mo2 O8 102.8(7)
O15 Mo2 O16 104.8(7)
O16 Mo2 O7 101.8(7)
O16 Mo2 O1 92.5(6)
O16 Mo2 O5 159.4(6)
O16 Mo2 O8 97.2(7)
O4 Cr1 O6 95.9(6)
O4 Cr1 O1 176.1(6)
O4 Cr1 O5 95.7(6)
O6 Cr1 O1 86.4(6)
O6 Cr1 O5 95.2(6)
O3 Cr1 O4 86.9(6)
O3 Cr1 O6 86.5(6)
O3 Cr1 O2 91.3(6)
O3 Cr1 O1 90.1(5)
O3 Cr1 O5 176.7(7)
O2 Cr1 O4 87.0(6)
O2 Cr1 O6 176.3(7)
O2 Cr1 O1 90.6(6)
O2 Cr1 O5 86.8(6)
O1 Cr1 O5 87.2(5)
H5A C5 H5B 107.3
C4 C5 H5A 108.2
C4 C5 H5B 108.1
C6 C5 H5A 108.2
C6 C5 H5B 108.0
C6 C5 C4 116.7(19)
Mo4 O4 Mo5 93.0(5)
Mo4 O4 H4 118.0
Mo5 O4 H4 118.0
Cr1 O4 Mo4 102.6(7)
Cr1 O4 Mo5 103.4(6)
Cr1 O4 H4 118.0
Mo1 O12 Mo6 120.5(7)
Mo1 O6 H6 117.5
Mo6 O6 Mo1 92.9(5)
Mo6 O6 H6 117.5
Cr1 O6 Mo1 104.4(6)
Cr1 O6 Mo6 103.3(6)
Cr1 O6 H6 117.6
Mo6 O3 Mo5 89.5(5)
Cr1 O3 Mo6 100.1(6)
Cr1 O3 Mo5 100.0(5)
C3 O3 Mo6 121.5(11)
C3 O3 Mo5 122.1(10)
C3 O3 Cr1 117.8(12)
Mo4 O2 Mo3 89.6(4)
Cr1 O2 Mo3 100.0(6)
Cr1 O2 Mo4 100.1(6)
C2 O2 Mo3 121.1(12)
C2 O2 Mo4 121.7(10)
C2 O2 Cr1 118.5(12)
Mo1 O7 Mo2 125.6(7)
Mo1 O1 Mo2 87.6(4)
Cr1 O1 Mo1 100.0(6)
Cr1 O1 Mo2 98.7(5)
C1 O1 Mo1 122.6(10)
C1 O1 Mo2 120.9(10)
C1 O1 Cr1 120.2(10)
Mo5 O11 Mo6 124.2(8)
Mo5 O10 Mo4 119.5(8)
Mo3 O5 Mo2 92.7(5)
Mo3 O5 H5 117.6
Mo2 O5 H5 117.6
Cr1 O5 Mo3 103.0(6)
Cr1 O5 Mo2 104.7(6)
Cr1 O5 H5 117.5
Mo2 O8 Mo3 119.8(8)
Mo3 O9 Mo4 122.9(8)
C5 C4 C1 108.6(15)
C3 C4 C5 109.7(16)
C3 C4 C2 110.8(15)
C3 C4 C1 111.8(16)
C2 C4 C5 105.0(16)
C2 C4 C1 110.5(15)
O3 C3 C4 114.7(15)
O3 C3 H3A 108.6
O3 C3 H3B 108.6
C4 C3 H3A 108.6
C4 C3 H3B 108.6
H3A C3 H3B 107.6
C52 N3 C43 106.7(16)
C52 N3 C39 110.5(16)
C52 N3 C48 111.9(16)
C43 N3 C39 109.7(16)
C43 N3 C48 110.2(15)
C39 N3 C48 107.9(16)
N3 C52 H52A 108.1
N3 C52 H52B 108.2
N3 C52 C53 116.6(18)
H52A C52 H52B 107.3
C53 C52 H52A 108.1
C53 C52 H52B 108.2
O2 C2 C4 113.9(16)
O2 C2 H2A 108.8
O2 C2 H2B 108.8
C4 C2 H2A 108.8
C4 C2 H2B 108.7
H2A C2 H2B 107.7
N3 C43 H43A 108.5
N3 C43 H43B 108.5
N3 C43 C44 115.2(18)
H43A C43 H43B 107.5
C44 C43 H43A 108.4
C44 C43 H43B 108.5
O1 C1 C4 112.6(14)
O1 C1 H1A 109.0
O1 C1 H1B 109.1
C4 C1 H1A 109.0
C4 C1 H1B 109.1
H1A C1 H1B 107.8
C52 C53 H53A 109.6
C52 C53 H53B 109.5
H53A C53 H53B 108.1
C54 C53 C52 110(2)
C54 C53 H53A 109.6
C54 C53 H53B 109.5
H45A C45 H45B 107.9
C44 C45 H45A 109.3
C44 C45 H45B 109.2
C44 C45 C47 112(3)
C47 C45 H45A 109.5
C47 C45 H45B 108.9
C60 N4 C64 105.5(15)
C60 N4 C56 111.5(16)
C60 N4 C68 109.9(18)
C56 N4 C64 111.5(18)
C68 N4 C64 110.6(15)
C68 N4 C56 107.9(16)
N4 C60 H60A 108.6
N4 C60 H60B 108.6
H60A C60 H60B 107.6
C61 C60 N4 114.7(17)
C61 C60 H60A 108.6
C61 C60 H60B 108.5
N3 C39 H39A 108.5
N3 C39 H39B 108.5
H39A C39 H39B 107.5
C40 C39 N3 115.0(16)
C40 C39 H39A 108.6
C40 C39 H39B 108.5
C39 C40 H40A 109.6
C39 C40 H40B 109.7
C39 C40 C41 110.2(19)
H40A C40 H40B 108.1
C41 C40 H40A 109.5
C41 C40 H40B 109.7
C43 C44 H44A 109.8
C43 C44 H44B 109.6
C45 C44 C43 110(2)
C45 C44 H44A 109.6
C45 C44 H44B 109.7
H44A C44 H44B 108.2
N4 C64 H64A 108.6
N4 C64 H64B 108.6
N4 C64 C65 114.7(16)
H64A C64 H64B 107.5
C65 C64 H64A 108.5
C65 C64 H64B 108.7
N3 C48 H48A 108.5
N3 C48 H48B 108.5
H48A C48 H48B 107.5
C49 C48 N3 115.2(18)
C49 C48 H48A 108.5
C49 C48 H48B 108.4
C64 C65 H65A 110.0
C64 C65 H65B 109.8
H65A C65 H65B 108.3
C66 C65 C64 108.8(18)
C66 C65 H65A 109.9
C66 C65 H65B 109.9
C5 C6 H6A 109.6
C5 C6 H6B 109.5
C5 C6 H6C 109.4
H6A C6 H6B 109.5
H6A C6 H6C 109.5
H6B C6 H6C 109.5
N4 C56 H56A 108.9
N4 C56 H56B 109.0
H56A C56 H56B 107.8
C57 C56 N4 113.1(18)
C57 C56 H56A 109.0
C57 C56 H56B 108.9
N4 C68 H68A 108.6
N4 C68 H68B 108.5
N4 C68 C69 114.9(18)
H68A C68 H68B 107.5
C69 C68 H68A 108.7
C69 C68 H68B 108.4
C60 C61 H61A 109.8
C60 C61 H61B 109.9
C60 C61 C62 109.2(17)
H61A C61 H61B 108.3
C62 C61 H61A 109.7
C62 C61 H61B 109.9
C65 C66 H66A 108.2
C65 C66 H66B 108.3
H66A C66 H66B 107.4
C67 C66 C65 116(3)
C67 C66 H66A 108.2
C67 C66 H66B 108.4
C56 C57 H57A 109.5
C56 C57 H57B 109.4
H57A C57 H57B 108.0
C58 C57 C56 111(2)
C58 C57 H57A 109.5
C58 C57 H57B 109.4
C66 C67 H67A 109.5
C66 C67 H67B 109.4
C66 C67 H67C 109.6
H67A C67 H67B 109.5
H67A C67 H67C 109.5
H67B C67 H67C 109.5
H55A C55 H55B 109.5
H55A C55 H55C 109.5
H55B C55 H55C 109.5
C54 C55 H55A 109.5
C54 C55 H55B 109.5
C54 C55 H55C 109.4
H51A C51 H51B 109.5
H51A C51 H51C 109.5
H51B C51 H51C 109.5
C50 C51 H51A 109.5
C50 C51 H51B 109.4
C50 C51 H51C 109.5
C51 C50 H50A 109.3
C51 C50 H50B 109.4
C51 C50 C49 112(2)
H50A C50 H50B 108.0
C49 C50 H50A 109.1
C49 C50 H50B 109.5
C48 C49 C50 111.4(18)
C48 C49 H49A 109.3
C48 C49 H49B 109.3
C50 C49 H49A 109.4
C50 C49 H49B 109.4
H49A C49 H49B 107.9
C53 C54 H54A 108.8
C53 C54 H54B 108.7
C55 C54 C53 114(2)
C55 C54 H54A 108.7
C55 C54 H54B 108.7
H54A C54 H54B 107.6
C68 C69 H69A 109.4
C68 C69 H69B 109.7
H69A C69 H69B 108.1
C70 C69 C68 110(2)
C70 C69 H69A 109.8
C70 C69 H69B 109.5
C61 C62 H62A 109.3
C61 C62 H62B 109.1
H62A C62 H62B 108.0
C63 C62 C61 111.9(19)
C63 C62 H62A 109.3
C63 C62 H62B 109.3
C57 C58 H58A 108.5
C57 C58 H58B 108.7
H58A C58 H58B 107.5
C59 C58 C57 115(3)
C59 C58 H58A 108.5
C59 C58 H58B 108.7
C15 N1 C7 106.6(17)
C15 N1 C11 111(2)
C7 N1 C11 112(3)
C19 N1 C15 111(2)
C19 N1 C7 110(2)
C19 N1 C11 106(2)
N1 C15 H15A 108.5
N1 C15 H15B 108.5
H15A C15 H15B 107.5
C16 C15 N1 115.3(19)
C16 C15 H15A 108.5
C16 C15 H15B 108.3
C62 C63 H63A 109.5
C62 C63 H63B 109.4
C62 C63 H63C 109.5
H63A C63 H63B 109.5
H63A C63 H63C 109.5
H63B C63 H63C 109.5
C15 C16 H16A 109.6
C15 C16 H16B 109.8
C15 C16 C17 110(2)
H16A C16 H16B 108.2
C17 C16 H16A 109.8
C17 C16 H16B 109.8
C16 C17 H17A 109.7
C16 C17 H17B 109.7
H17A C17 H17B 108.2
C18 C17 C16 110(3)
C18 C17 H17A 109.5
C18 C17 H17B 109.8
C69 C70 H70A 108.4
C69 C70 H70B 108.7
C69 C70 C71 114(3)
H70A C70 H70B 107.6
C71 C70 H70A 108.7
C71 C70 H70B 108.8
N1 C7 H7A 108.4
N1 C7 H7B 108.7
H7A C7 H7B 107.5
C8 C7 N1 115(2)
C8 C7 H7A 108.3
C8 C7 H7B 108.9
C40 C41 H41A 109.8
C40 C41 H41B 109.9
C40 C41 C42 109(2)
H41A C41 H41B 108.3
C42 C41 H41A 109.8
C42 C41 H41B 109.7
C58 C59 H59A 109.7
C58 C59 H59B 109.4
C58 C59 H59C 109.4
H59A C59 H59B 109.5
H59A C59 H59C 109.4
H59B C59 H59C 109.5
C41 C42 H42A 109.5
C41 C42 H42B 109.3
C41 C42 H42C 109.7
H42A C42 H42B 109.5
H42A C42 H42C 109.5
H42B C42 H42C 109.5
C70 C71 H71A 109.5
C70 C71 H71B 109.6
C70 C71 H71C 109.4
H71A C71 H71B 109.5
H71A C71 H71C 109.5
H71B C71 H71C 109.5
N1 C19 H19A 108.3
N1 C19 H19B 108.3
N1 C19 C20 115.9(19)
H19A C19 H19B 107.4
C20 C19 H19A 108.5
C20 C19 H19B 108.0
H21A C21 H21B 107.6
C20 C21 H21A 108.6
C20 C21 H21B 109.0
C20 C21 C22 114(4)
C22 C21 H21A 108.2
C22 C21 H21B 108.9
C19 C20 H20A 109.2
C19 C20 H20B 109.7
C21 C20 C19 111(2)
C21 C20 H20A 109.2
C21 C20 H20B 109.7
H20A C20 H20B 108.0
N1 C11 H11A 109.2
N1 C11 H11B 108.8
H11A C11 H11B 107.9
C12B C11 N1 113(2)
C12B C11 H11A 109.7
C12B C11 H11B 108.2
C7 C8 H8BC 108.8
C7 C8 H8BD 109.4
C7 C8 H8AA 110.7
C7 C8 H8AB 110.1
C7 C8 C9A 106(3)
H8BC C8 H8BD 107.8
H8BC C8 H8AA 127.1
H8BC C8 H8AB 22.6
H8BD C8 H8AA 24.9
H8BD C8 H8AB 86.7
H8AA C8 H8AB 108.6
C9B C8 C7 110(3)
C9B C8 H8BC 109.9
C9B C8 H8BD 111.0
C9B C8 H8AA 88.0
C9B C8 H8AB 126.8
C9B C8 C9A 24(4)
C9A C8 H8BC 89.8
C9A C8 H8BD 132.3
C9A C8 H8AA 111.3
C9A C8 H8AB 110.4
C17 C18 H18A 109.5
C17 C18 H18B 109.3
C17 C18 H18C 109.6
H18A C18 H18B 109.5
H18A C18 H18C 109.5
H18B C18 H18C 109.5
C23 N2 C27 111(4)
C35 N2 C23 111(3)
C35 N2 C27 112(4)
C31B N2 C23 115(4)
C31B N2 C27 101(4)
C31B N2 C35 106(5)
C45 C47 H47A 109.1
C45 C47 H47B 109.7
C45 C47 H47C 109.7
H47A C47 H47B 109.5
H47A C47 H47C 109.5
H47B C47 H47C 109.5
H24A C24 H24B 108.8
C23 C24 H24A 110.3
C23 C24 H24B 110.9
C23 C24 C25A 106(4)
C25A C24 H24A 110.5
C25A C24 H24B 110.4
N2 C23 C24 120(3)
N2 C23 H23A 107.1
N2 C23 H23B 107.4
C24 C23 H23A 107.0
C24 C23 H23B 107.6
H23A C23 H23B 107.0
N2 C27 H27A 108.5
N2 C27 H27B 107.5
H27A C27 H27B 107.3
C28B C27 N2 117(3)
C28B C27 H27A 108.5
C28B C27 H27B 107.8
C11 C12B H12A 108.5
C11 C12B H12B 110.1
C11 C12B C10 112(3)
H12A C12B H12B 108.0
C10 C12B H12A 109.1
C10 C12B H12B 109.5
C27 C28B H28A 106.6
C27 C28B H28B 107.3
C27 C28B C29 122(5)
H28A C28B H28B 106.7
C29 C28B H28A 106.8
C29 C28B H28B 107.0
C8 C9B H9BA 113.0
C8 C9B H9BB 112.1
C8 C9B C10B 106(5)
H9BA C9B H9BB 109.2
C10B C9B H9BA 104.9
C10B C9B H9BB 111.2
N2 C35 H35A 108.3
N2 C35 H35B 107.6
N2 C35 C36A 117(4)
H35A C35 H35B 107.3
C36A C35 H35A 109.5
C36A C35 H35B 107.1
H13A C13B H13B 109.1
H13A C13B H13C 109.2
H13B C13B H13C 109.1
C10 C13B H13A 109.8
C10 C13B H13B 109.6
C10 C13B H13C 110.0
C9B C10B H10A 109.1
C9B C10B H10B 105.9
C9B C10B H10C 119.2
H10A C10B H10B 107.6
H10A C10B H10C 105.2
H10B C10B H10C 109.4
C21 C22 H22A 116.1
C21 C22 H22B 115.2
C21 C22 H22C 116.1
H22A C22 H22B 102.7
H22A C22 H22C 102.3
H22B C22 H22C 102.4
H32A C32B H32B 108.5
C31B C32B H32A 111.0
C31B C32B H32B 109.6
C31B C32B C33B 107(2)
C33B C32B H32A 112.8
C33B C32B H32B 107.6
N2 C31B C32B 131(7)
N2 C31B H31A 104.4
N2 C31B H31B 104.5
C32B C31B H31A 104.8
C32B C31B H31B 104.5
H31A C31B H31B 105.5
H26A C26B H26B 109.4
H26A C26B H26C 109.4
H26B C26B H26C 109.5
C25A C26B H26A 108.7
C25A C26B H26B 109.2
C25A C26B H26C 110.6
H34A C34B H34B 109.5
H34A C34B H34C 109.4
H34B C34B H34C 109.4
C33B C34B H34A 110.3
C33B C34B H34B 111.6
C33B C34B H34C 106.5
C32B C33B H33A 108.8
C32B C33B H33B 113.9
C34B C33B C32B 100(6)
C34B C33B H33A 109.7
C34B C33B H33B 114.7
H33A C33B H33B 109.4
C8 C9A H9AA 108.7
C8 C9A H9AB 109.4
H9AA C9A H9AB 107.6
C10A C9A C8 110(6)
C10A C9A H9AA 114.3
C10A C9A H9AB 106.6
C35 C36A H36A 108.4
C35 C36A H36B 110.8
H36A C36A H36B 108.0
C37A C36A C35 111(6)
C37A C36A H36A 108.9
C37A C36A H36B 110.1
C36A C37A H37A 108.1
C36A C37A H37B 109.1
H37A C37A H37B 107.4
C38A C37A C36A 115(5)
C38A C37A H37A 108.7
C38A C37A H37B 108.0
C37A C38A H38A 110.4
C37A C38A H38B 110.0
C37A C38A H38C 110.8
H38A C38A H38B 108.5
H38A C38A H38C 108.5
H38B C38A H38C 108.7
C28B C29 H29A 110.2
C28B C29 H29B 110.6
H29A C29 H29B 108.6
C30 C29 C28B 106(7)
C30 C29 H29A 112.3
C30 C29 H29B 108.5
C12B C10 C13B 96(5)
C12B C10 H10G 112.5
C12B C10 H10H 112.8
C13B C10 H10G 112.7
C13B C10 H10H 112.6
H10G C10 H10H 110.0
C24 C25A H25A 110.1
C24 C25A H25B 110.4
C26B C25A C24 106(6)
C26B C25A H25A 110.0
C26B C25A H25B 111.7
H25A C25A H25B 108.7
C29 C30 H30A 112.8
C29 C30 H30B 110.1
C29 C30 H30C 114.3
H30A C30 H30B 107.1
H30A C30 H30C 106.3
H30B C30 H30C 105.7

loop_
_geom_bond_atom_site_label_1
_geom_bond_atom_site_label_2
_geom_bond_distance
Mo1 O12 1.909(13)
Mo1 O6 2.326(13)
Mo1 O7 1.917(13)
Mo1 O1 2.446(14)
Mo1 O13 1.724(14)
Mo1 O14 1.712(14)
Mo6 O12 1.950(13)
Mo6 O6 2.296(13)
Mo6 O3 2.403(15)
Mo6 O11 1.928(13)
Mo6 O24 1.722(15)
Mo6 O23 1.720(15)
Mo3 O2 2.409(14)
Mo3 O5 2.296(16)
Mo3 O8 1.940(13)
Mo3 O18 1.71(2)
Mo3 O9 1.909(15)
Mo3 O17 1.692(17)
Mo4 O4 2.301(15)
Mo4 O2 2.380(13)
Mo4 O10 1.937(15)
Mo4 O20 1.709(18)
Mo4 O9 1.933(14)
Mo4 O19 1.714(17)
Mo5 O4 2.309(14)
Mo5 O3 2.410(12)
Mo5 O11 1.906(14)
Mo5 O10 1.935(16)
Mo5 O21 1.716(15)
Mo5 O22 1.720(16)
Mo2 O7 1.921(14)
Mo2 O1 2.488(12)
Mo2 O5 2.313(13)
Mo2 O8 1.915(13)
Mo2 O15 1.705(14)
Mo2 O16 1.711(14)
Cr1 O4 1.961(13)
Cr1 O6 1.974(14)
Cr1 O3 1.956(12)
Cr1 O2 1.953(14)
Cr1 O1 1.981(12)
Cr1 O5 1.981(13)
C5 H5A 0.9900
C5 H5B 0.9900
C5 C4 1.55(3)
C5 C6 1.52(3)
O4 H4 1.0000
O6 H6 1.0000
O3 C3 1.41(2)
O2 C2 1.41(2)
O1 C1 1.38(2)
O5 H5 1.0000
C4 C3 1.53(3)
C4 C2 1.55(3)
C4 C1 1.55(2)
C3 H3A 0.9900
C3 H3B 0.9900
N3 C52 1.51(3)
N3 C43 1.52(3)
N3 C39 1.52(3)
N3 C48 1.54(2)
C52 H52A 0.9900
C52 H52B 0.9900
C52 C53 1.54(3)
C2 H2A 0.9900
C2 H2B 0.9900
C43 H43A 0.9900
C43 H43B 0.9900
C43 C44 1.53(3)
C1 H1A 0.9900
C1 H1B 0.9900
C53 H53A 0.9900
C53 H53B 0.9900
C53 C54 1.51(4)
C45 H45A 0.9900
C45 H45B 0.9900
C45 C44 1.53(4)
C45 C47 1.52(4)
N4 C60 1.53(3)
N4 C64 1.54(3)
N4 C56 1.54(3)
N4 C68 1.53(3)
C60 H60A 0.9900
C60 H60B 0.9900
C60 C61 1.51(3)
C39 H39A 0.9900
C39 H39B 0.9900
C39 C40 1.51(3)
C40 H40A 0.9900
C40 H40B 0.9900
C40 C41 1.52(2)
C44 H44A 0.9900
C44 H44B 0.9900
C64 H64A 0.9900
C64 H64B 0.9900
C64 C65 1.55(3)
C48 H48A 0.9900
C48 H48B 0.9900
C48 C49 1.52(3)
C65 H65A 0.9900
C65 H65B 0.9900
C65 C66 1.51(3)
C6 H6A 0.9800
C6 H6B 0.9800
C6 H6C 0.9800
C56 H56A 0.9900
C56 H56B 0.9900
C56 C57 1.52(3)
C68 H68A 0.9900
C68 H68B 0.9900
C68 C69 1.55(3)
C61 H61A 0.9900
C61 H61B 0.9900
C61 C62 1.53(3)
C66 H66A 0.9900
C66 H66B 0.9900
C66 C67 1.50(4)
C57 H57A 0.9900
C57 H57B 0.9900
C57 C58 1.52(4)
C67 H67A 0.9801
C67 H67B 0.9801
C67 H67C 0.9801
C55 H55A 0.9801
C55 H55B 0.9801
C55 H55C 0.9801
C55 C54 1.52(4)
C51 H51A 0.9802
C51 H51B 0.9802
C51 H51C 0.9802
C51 C50 1.52(4)
C50 H50A 0.9900
C50 H50B 0.9900
C50 C49 1.54(3)
C49 H49A 0.9900
C49 H49B 0.9900
C54 H54A 0.9900
C54 H54B 0.9900
C69 H69A 0.9900
C69 H69B 0.9900
C69 C70 1.50(4)
C62 H62A 0.9900
C62 H62B 0.9900
C62 C63 1.50(3)
C58 H58A 0.9900
C58 H58B 0.9900
C58 C59 1.53(4)
N1 C15 1.53(3)
N1 C7 1.53(4)
N1 C19 1.50(3)
N1 C11 1.54(3)
C15 H15A 0.9900
C15 H15B 0.9900
C15 C16 1.53(4)
C63 H63A 0.9800
C63 H63B 0.9800
C63 H63C 0.9800
C16 H16A 0.9900
C16 H16B 0.9900
C16 C17 1.54(4)
C17 H17A 0.9900
C17 H17B 0.9900
C17 C18 1.52(4)
C70 H70A 0.9900
C70 H70B 0.9900
C70 C71 1.51(2)
C7 H7A 0.9900
C7 H7B 0.9900
C7 C8 1.53(3)
C41 H41A 0.9900
C41 H41B 0.9900
C41 C42 1.54(2)
C59 H59A 0.9802
C59 H59B 0.9802
C59 H59C 0.9802
C42 H42A 0.9800
C42 H42B 0.9800
C42 H42C 0.9800
C71 H71A 0.9800
C71 H71B 0.9800
C71 H71C 0.9800
C19 H19A 0.9900
C19 H19B 0.9900
C19 C20 1.53(4)
C21 H21A 0.9900
C21 H21B 0.9900
C21 C20 1.52(2)
C21 C22 1.53(3)
C20 H20A 0.9900
C20 H20B 0.9900
C11 H11A 0.9900
C11 H11B 0.9900
C11 C12B 1.50(5)
C8 H8BC 0.9900
C8 H8BD 0.9900
C8 H8AA 0.9900
C8 H8AB 0.9900
C8 C9B 1.52(3)
C8 C9A 1.54(3)
C18 H18A 0.9800
C18 H18B 0.9800
C18 H18C 0.9800
N2 C23 1.50(5)
N2 C27 1.52(5)
N2 C35 1.45(7)
N2 C31B 1.46(7)
C47 H47A 0.9800
C47 H47B 0.9800
C47 H47C 0.9800
C24 H24A 0.9900
C24 H24B 0.9900
C24 C23 1.50(7)
C24 C25A 1.53(3)
C23 H23A 0.9900
C23 H23B 0.9900
C27 H27A 0.9900
C27 H27B 0.9900
C27 C28B 1.52(3)
C12B H12A 0.9900
C12B H12B 0.9900
C12B C10 1.52(3)
C28B H28A 0.9900
C28B H28B 0.9900
C28B C29 1.54(3)
C9B H9BA 0.9900
C9B H9BB 0.9900
C9B C10B 1.55(3)
C35 H35A 0.9900
C35 H35B 0.9900
C35 C36A 1.53(3)
C13B H13A 0.9833
C13B H13B 0.9834
C13B H13C 0.9835
C13B C10 1.60(9)
C10B H10A 0.9968
C10B H10B 0.9915
C10B H10C 1.0210
C22 H22A 1.0463
C22 H22B 1.0415
C22 H22C 1.0459
C32B H32A 0.9900
C32B H32B 0.9900
C32B C31B 1.53(3)
C32B C33B 1.56(3)
C31B H31A 0.9900
C31B H31B 0.9900
C26B H26A 0.9804
C26B H26B 0.9804
C26B H26C 0.9805
C26B C25A 1.51(5)
C34B H34A 0.9803
C34B H34B 0.9803
C34B H34C 0.9803
C34B C33B 1.52(3)
C33B H33A 0.9900
C33B H33B 0.9900
C9A H9AA 0.9900
C9A H9AB 0.9900
C9A C10A 1.54(3)
C10A H10D 1.0758
C10A H10E 1.2216
C10A H10F 1.1838
C36A H36A 0.9900
C36A H36B 0.9900
C36A C37A 1.52(3)
C37A H37A 0.9900
C37A H37B 0.9900
C37A C38A 1.52(3)
C38A H38A 0.9890
C38A H38B 0.9887
C38A H38C 0.9894
C29 H29A 0.9900
C29 H29B 0.9900
C29 C30 1.53(3)
C10 H10G 0.9900
C10 H10H 0.9900
C25A H25A 0.9900
C25A H25B 0.9900
C30 H30A 1.0111
C30 H30B 1.0039
C30 H30C 1.0153

loop_
_geom_torsion_atom_site_label_1
_geom_torsion_atom_site_label_2
_geom_torsion_atom_site_label_3
_geom_torsion_atom_site_label_4
_geom_torsion
Mo1 O1 C1 C4 -124.9(13)
Mo6 O3 C3 C4 123.9(14)
Mo3 O2 C2 C4 -123.9(14)
Mo4 O2 C2 C4 124.8(13)
Mo5 O3 C3 C4 -124.2(13)
Mo2 O1 C1 C4 126.1(13)
Cr1 O3 C3 C4 0(2)
Cr1 O2 C2 C4 0(2)
Cr1 O1 C1 C4 2.7(19)
C5 C4 C3 O3 177.2(15)
C5 C4 C2 O2 179.9(15)
C5 C4 C1 O1 -178.7(15)
O4 Mo4 O2 Mo3 102.2(5)
O4 Mo4 O2 Cr1 2.1(5)
O4 Mo4 O2 C2 -130.7(15)
O4 Mo4 O10 Mo5 -21.2(7)
O4 Mo4 O9 Mo3 -91.8(10)
O4 Mo5 O3 Mo6 -102.2(5)
O4 Mo5 O3 Cr1 -2.0(6)
O4 Mo5 O3 C3 130.1(14)
O4 Mo5 O11 Mo6 90.8(8)
O4 Mo5 O10 Mo4 21.1(7)
O4 Cr1 O6 Mo1 179.6(6)
O4 Cr1 O6 Mo6 -83.8(6)
O4 Cr1 O3 Mo6 93.5(6)
O4 Cr1 O3 Mo5 2.2(6)
O4 Cr1 O3 C3 -132.5(12)
O4 Cr1 O2 Mo3 -93.7(6)
O4 Cr1 O2 Mo4 -2.4(6)
O4 Cr1 O2 C2 132.4(13)
O4 Cr1 O1 Mo1 130(10)
O4 Cr1 O1 Mo2 -141(10)
O4 Cr1 O1 C1 -8(11)
O4 Cr1 O5 Mo3 84.3(6)
O4 Cr1 O5 Mo2 -179.3(6)
O12 Mo1 O6 Mo6 -15.8(5)
O12 Mo1 O6 Cr1 88.7(7)
O12 Mo1 O7 Mo2 58.1(13)
O12 Mo1 O1 Mo2 -174.3(5)
O12 Mo1 O1 Cr1 -75.9(6)
O12 Mo1 O1 C1 60.0(12)
O12 Mo6 O6 Mo1 15.5(5)
O12 Mo6 O6 Cr1 -90.0(7)
O12 Mo6 O3 Mo5 174.7(5)
O12 Mo6 O3 Cr1 74.6(6)
O12 Mo6 O3 C3 -57.1(11)
O12 Mo6 O11 Mo5 -54.4(15)
O6 Mo1 O12 Mo6 21.9(7)
O6 Mo1 O7 Mo2 93.8(8)
O6 Mo1 O1 Mo2 -101.4(5)
O6 Mo1 O1 Cr1 -3.0(5)
O6 Mo1 O1 C1 132.9(12)
O6 Mo6 O12 Mo1 -22.2(7)
O6 Mo6 O3 Mo5 102.5(5)
O6 Mo6 O3 Cr1 2.4(5)
O6 Mo6 O3 C3 -129.3(12)
O6 Mo6 O11 Mo5 -91.1(9)
O6 Cr1 O4 Mo4 -179.8(5)
O6 Cr1 O4 Mo5 83.9(6)
O6 Cr1 O3 Mo6 -2.6(5)
O6 Cr1 O3 Mo5 -93.9(6)
O6 Cr1 O3 C3 131.4(12)
O6 Cr1 O2 Mo3 125(10)
O6 Cr1 O2 Mo4 -144(10)
O6 Cr1 O2 C2 -9(11)
O6 Cr1 O1 Mo1 3.3(5)
O6 Cr1 O1 Mo2 92.3(6)
O6 Cr1 O1 C1 -134.0(13)
O6 Cr1 O5 Mo3 -179.2(6)
O6 Cr1 O5 Mo2 -82.8(7)
O3 Mo6 O12 Mo1 -93.9(8)
O3 Mo6 O6 Mo1 103.1(5)
O3 Mo6 O6 Cr1 -2.4(5)
O3 Mo6 O11 Mo5 -20.0(7)
O3 Mo5 O4 Mo4 -101.7(6)
O3 Mo5 O4 Cr1 2.0(6)
O3 Mo5 O11 Mo6 19.9(7)
O3 Mo5 O10 Mo4 92.8(8)
O3 Cr1 O4 Mo4 93.9(6)
O3 Cr1 O4 Mo5 -2.3(7)
O3 Cr1 O6 Mo1 -93.8(6)
O3 Cr1 O6 Mo6 2.8(6)
O3 Cr1 O2 Mo3 179.4(5)
O3 Cr1 O2 Mo4 -89.2(6)
O3 Cr1 O2 C2 45.6(13)
O3 Cr1 O1 Mo1 89.8(6)
O3 Cr1 O1 Mo2 178.9(6)
O3 Cr1 O1 C1 -47.5(13)
O3 Cr1 O5 Mo3 -58(11)
O3 Cr1 O5 Mo2 38(12)
O2 Mo3 O5 Mo2 -103.8(5)
O2 Mo3 O5 Cr1 2.0(5)
O2 Mo3 O8 Mo2 94.6(7)
O2 Mo3 O9 Mo4 20.1(8)
O2 Mo4 O4 Mo5 102.3(5)
O2 Mo4 O4 Cr1 -2.1(5)
O2 Mo4 O10 Mo5 -93.2(8)
O2 Mo4 O9 Mo3 -20.3(8)
O2 Cr1 O4 Mo4 2.5(6)
O2 Cr1 O4 Mo5 -93.8(6)
O2 Cr1 O6 Mo1 -39(10)
O2 Cr1 O6 Mo6 57(10)
O2 Cr1 O3 Mo6 -179.6(5)
O2 Cr1 O3 Mo5 89.1(6)
O2 Cr1 O3 C3 -45.6(12)
O2 Cr1 O1 Mo1 -178.8(5)
O2 Cr1 O1 Mo2 -89.8(6)
O2 Cr1 O1 C1 43.8(13)
O2 Cr1 O5 Mo3 -2.3(6)
O2 Cr1 O5 Mo2 94.1(7)
O7 Mo1 O12 Mo6 59.6(14)
O7 Mo1 O6 Mo6 -174.8(6)
O7 Mo1 O6 Cr1 -70.2(6)
O7 Mo1 O1 Mo2 -14.2(4)
O7 Mo1 O1 Cr1 84.2(6)
O7 Mo1 O1 C1 -139.9(13)
O7 Mo2 O1 Mo1 14.2(4)
O7 Mo2 O1 Cr1 -85.5(6)
O7 Mo2 O1 C1 141.3(12)
O7 Mo2 O5 Mo3 173.3(5)
O7 Mo2 O5 Cr1 69.1(7)
O7 Mo2 O8 Mo3 -64.0(12)
O1 Mo1 O12 Mo6 93.3(8)
O1 Mo1 O6 Mo6 -101.5(5)
O1 Mo1 O6 Cr1 3.1(5)
O1 Mo1 O7 Mo2 22.9(7)
O1 Mo2 O7 Mo1 -22.6(6)
O1 Mo2 O5 Mo3 101.4(5)
O1 Mo2 O5 Cr1 -2.8(6)
O1 Mo2 O8 Mo3 -94.4(7)
O1 Cr1 O4 Mo4 54(11)
O1 Cr1 O4 Mo5 -42(11)
O1 Cr1 O6 Mo1 -3.5(5)
O1 Cr1 O6 Mo6 93.0(6)
O1 Cr1 O3 Mo6 -89.0(6)
O1 Cr1 O3 Mo5 179.7(6)
O1 Cr1 O3 C3 45.0(12)
O1 Cr1 O2 Mo3 89.3(5)
O1 Cr1 O2 Mo4 -179.3(5)
O1 Cr1 O2 C2 -44.5(13)
O1 Cr1 O5 Mo3 -93.1(6)
O1 Cr1 O5 Mo2 3.3(7)
O13 Mo1 O12 Mo6 -69.2(9)
O13 Mo1 O6 Mo6 85.8(6)
O13 Mo1 O6 Cr1 -169.7(7)
O13 Mo1 O7 Mo2 -172.5(8)
O13 Mo1 O1 Mo2 -76.3(19)
O13 Mo1 O1 Cr1 22(2)
O13 Mo1 O1 C1 158.0(19)
O14 Mo1 O12 Mo6 -177.2(9)
O14 Mo1 O6 Mo6 -77.6(16)
O14 Mo1 O6 Cr1 26.9(18)
O14 Mo1 O7 Mo2 -64.5(9)
O14 Mo1 O1 Mo2 87.2(5)
O14 Mo1 O1 Cr1 -174.5(6)
O14 Mo1 O1 C1 -38.5(12)
O11 Mo6 O12 Mo1 -61.1(15)
O11 Mo6 O6 Mo1 175.2(6)
O11 Mo6 O6 Cr1 69.7(7)
O11 Mo6 O3 Mo5 12.9(5)
O11 Mo6 O3 Cr1 -87.1(6)
O11 Mo6 O3 C3 141.1(12)
O11 Mo5 O4 Mo4 -174.2(6)
O11 Mo5 O4 Cr1 -70.4(7)
O11 Mo5 O3 Mo6 -13.1(5)
O11 Mo5 O3 Cr1 87.1(7)
O11 Mo5 O3 C3 -140.8(14)
O11 Mo5 O10 Mo4 61.4(14)
O10 Mo4 O4 Mo5 15.3(5)
O10 Mo4 O4 Cr1 -89.1(7)
O10 Mo4 O2 Mo3 175.2(6)
O10 Mo4 O2 Cr1 75.2(7)
O10 Mo4 O2 C2 -57.7(14)
O10 Mo4 O9 Mo3 -55.1(19)
O10 Mo5 O4 Mo4 -15.3(5)
O10 Mo5 O4 Cr1 88.4(7)
O10 Mo5 O3 Mo6 -175.3(6)
O10 Mo5 O3 Cr1 -75.1(7)
O10 Mo5 O3 C3 57.0(14)
O10 Mo5 O11 Mo6 52.8(15)
O5 Mo3 O2 Mo4 -102.2(5)
O5 Mo3 O2 Cr1 -2.0(5)
O5 Mo3 O2 C2 130.2(13)
O5 Mo3 O8 Mo2 22.8(6)
O5 Mo3 O9 Mo4 91.6(10)
O5 Mo2 O7 Mo1 -93.6(8)
O5 Mo2 O1 Mo1 102.5(5)
O5 Mo2 O1 Cr1 2.8(6)
O5 Mo2 O1 C1 -130.4(13)
O5 Mo2 O8 Mo3 -22.6(6)
O5 Cr1 O4 Mo4 -84.0(6)
O5 Cr1 O4 Mo5 179.7(6)
O5 Cr1 O6 Mo1 83.3(6)
O5 Cr1 O6 Mo6 179.9(6)
O5 Cr1 O3 Mo6 -124(11)
O5 Cr1 O3 Mo5 145(11)
O5 Cr1 O3 C3 10(12)
O5 Cr1 O2 Mo3 2.2(5)
O5 Cr1 O2 Mo4 93.5(6)
O5 Cr1 O2 C2 -131.7(13)
O5 Cr1 O1 Mo1 -92.1(6)
O5 Cr1 O1 Mo2 -3.0(6)
O5 Cr1 O1 C1 130.6(13)
O8 Mo3 O2 Mo4 -174.5(6)
O8 Mo3 O2 Cr1 -74.3(6)
O8 Mo3 O2 C2 57.9(12)
O8 Mo3 O5 Mo2 -16.2(5)
O8 Mo3 O5 Cr1 89.6(7)
O8 Mo3 O9 Mo4 56.3(17)
O8 Mo2 O7 Mo1 -54.5(13)
O8 Mo2 O1 Mo1 175.8(5)
O8 Mo2 O1 Cr1 76.1(6)
O8 Mo2 O1 C1 -57.1(12)
O8 Mo2 O5 Mo3 16.4(5)
O8 Mo2 O5 Cr1 -87.8(7)
O21 Mo5 O4 Mo4 86.7(8)
O21 Mo5 O4 Cr1 -169.5(9)
O21 Mo5 O3 Mo6 -75(2)
O21 Mo5 O3 Cr1 25(2)
O21 Mo5 O3 C3 157(2)
O21 Mo5 O11 Mo6 -177.1(9)
O21 Mo5 O10 Mo4 -68.1(10)
O15 Mo2 O7 Mo1 173.8(8)
O15 Mo2 O1 Mo1 79(2)
O15 Mo2 O1 Cr1 -21(2)
O15 Mo2 O1 C1 -154(2)
O15 Mo2 O5 Mo3 -85.8(7)
O15 Mo2 O5 Cr1 170.0(8)
O15 Mo2 O8 Mo3 67.4(9)
O16 Mo2 O7 Mo1 65.8(9)
O16 Mo2 O1 Mo1 -87.4(6)
O16 Mo2 O1 Cr1 172.9(7)
O16 Mo2 O1 C1 39.7(13)
O16 Mo2 O5 Mo3 72.2(19)
O16 Mo2 O5 Cr1 -32(2)
O16 Mo2 O8 Mo3 174.4(8)
O20 Mo4 O4 Mo5 72.5(18)
O20 Mo4 O4 Cr1 -32(2)
O20 Mo4 O2 Mo3 -88.7(7)
O20 Mo4 O2 Cr1 171.2(8)
O20 Mo4 O2 C2 38.4(15)
O20 Mo4 O10 Mo5 177.7(9)
O20 Mo4 O9 Mo3 65.9(11)
O24 Mo6 O12 Mo1 176.6(9)
O24 Mo6 O6 Mo1 73.8(16)
O24 Mo6 O6 Cr1 -31.7(17)
O24 Mo6 O3 Mo5 -88.2(6)
O24 Mo6 O3 Cr1 171.8(6)
O24 Mo6 O3 C3 40.0(12)
O24 Mo6 O11 Mo5 66.9(10)
O23 Mo6 O12 Mo1 69.3(10)
O23 Mo6 O6 Mo1 -84.9(7)
O23 Mo6 O6 Cr1 169.6(7)
O23 Mo6 O3 Mo5 74(2)
O23 Mo6 O3 Cr1 -26(2)
O23 Mo6 O3 C3 -158(2)
O23 Mo6 O11 Mo5 174.9(9)
O18 Mo3 O2 Mo4 87.4(7)
O18 Mo3 O2 Cr1 -172.4(8)
O18 Mo3 O2 C2 -40.2(13)
O18 Mo3 O5 Mo2 -77(2)
O18 Mo3 O5 Cr1 29(2)
O18 Mo3 O8 Mo2 -176.2(9)
O18 Mo3 O9 Mo4 -66.6(12)
O22 Mo5 O4 Mo4 -71.7(19)
O22 Mo5 O4 Cr1 32(2)
O22 Mo5 O3 Mo6 87.8(7)
O22 Mo5 O3 Cr1 -172.0(8)
O22 Mo5 O3 C3 -39.9(15)
O22 Mo5 O11 Mo6 -69.0(10)
O22 Mo5 O10 Mo4 -175.8(9)
O9 Mo3 O2 Mo4 -13.6(6)
O9 Mo3 O2 Cr1 86.6(7)
O9 Mo3 O2 C2 -141.2(13)
O9 Mo3 O5 Mo2 -176.6(6)
O9 Mo3 O5 Cr1 -70.8(6)
O9 Mo3 O8 Mo2 60.2(15)
O9 Mo4 O4 Mo5 175.3(6)
O9 Mo4 O4 Cr1 70.9(7)
O9 Mo4 O2 Mo3 13.4(6)
O9 Mo4 O2 Cr1 -86.7(8)
O9 Mo4 O2 C2 140.5(15)
O9 Mo4 O10 Mo5 -60.0(17)
O17 Mo3 O2 Mo4 -73(3)
O17 Mo3 O2 Cr1 27(3)
O17 Mo3 O2 C2 160(3)
O17 Mo3 O5 Mo2 83.8(8)
O17 Mo3 O5 Cr1 -170.4(8)
O17 Mo3 O8 Mo2 -69.8(11)
O17 Mo3 O9 Mo4 -173.5(11)
O19 Mo4 O4 Mo5 -85.9(7)
O19 Mo4 O4 Cr1 169.6(8)
O19 Mo4 O2 Mo3 72(3)
O19 Mo4 O2 Cr1 -28(3)
O19 Mo4 O2 C2 -161(2)
O19 Mo4 O10 Mo5 70.5(10)
O19 Mo4 O9 Mo3 173.7(10)
C3 C4 C2 O2 -62(2)
C3 C4 C1 O1 60(2)
N3 C52 C53 C54 -168.5(18)
N3 C43 C44 C45 -179.0(19)
N3 C39 C40 C41 174(2)
N3 C48 C49 C50 -175.3(19)
C52 N3 C43 C44 176.8(18)
C52 N3 C39 C40 -66(2)
C52 N3 C48 C49 55(2)
C52 C53 C54 C55 75(3)
C2 C4 C3 O3 62(2)
C2 C4 C1 O1 -64(2)
C43 N3 C52 C53 179.5(18)
C43 N3 C39 C40 52(2)
C43 N3 C48 C49 -64(3)
C1 C4 C3 O3 -62(2)
C1 C4 C2 O2 63(2)
N4 C60 C61 C62 180(2)
N4 C64 C65 C66 179(2)
N4 C56 C57 C58 -170(2)
N4 C68 C69 C70 -176(2)
C60 N4 C64 C65 174(2)
C60 N4 C56 C57 62(2)
C60 N4 C68 C69 -68(3)
C60 C61 C62 C63 169(2)
C39 N3 C52 C53 -61(2)
C39 N3 C43 C44 57(2)
C39 N3 C48 C49 176.4(19)
C39 C40 C41 C42 180(3)
C64 N4 C60 C61 168(2)
C64 N4 C56 C57 -56(2)
C64 N4 C68 C69 48(3)
C64 C65 C66 C67 77(3)
C48 N3 C52 C53 59(2)
C48 N3 C43 C44 -62(2)
C48 N3 C39 C40 171.6(19)
C6 C5 C4 C3 58(2)
C6 C5 C4 C2 177.0(17)
C6 C5 C4 C1 -65(2)
C56 N4 C60 C61 47(3)
C56 N4 C64 C65 -65(2)
C56 N4 C68 C69 171(2)
C56 C57 C58 C59 79(3)
C68 N4 C60 C61 -73(3)
C68 N4 C64 C65 55(3)
C68 N4 C56 C57 -177.2(18)
C68 C69 C70 C71 -74(3)
C51 C50 C49 C48 69(3)
N1 C15 C16 C17 -165(2)
N1 C7 C8 C9B 164(5)
N1 C7 C8 C9A -171(4)
N1 C19 C20 C21 179(2)
N1 C11 C12B C10 169(5)
C15 N1 C7 C8 179(2)
C15 N1 C19 C20 -62(3)
C15 N1 C11 C12B 53(5)
C15 C16 C17 C18 -177(3)
C7 N1 C15 C16 178(2)
C7 N1 C19 C20 56(3)
C7 N1 C11 C12B -66(4)
C7 C8 C9B C10B 178(6)
C7 C8 C9A C10A -180(6)
C19 N1 C15 C16 -61(3)
C19 N1 C7 C8 59(3)
C19 N1 C11 C12B 173(4)
C11 N1 C15 C16 56(3)
C11 N1 C7 C8 -59(3)
C11 N1 C19 C20 177(3)
C11 C12B C10 C13B 77(6)
N2 C27 C28B C29 -177(5)
N2 C35 C36A C37A -178(7)
C47 C45 C44 C43 -180(2)
C23 N2 C27 C28B 55(6)
C23 N2 C35 C36A -169(6)
C23 N2 C31B C32B -45(9)
C23 C24 C25A C26B -169(5)
C27 N2 C23 C24 49(6)
C27 N2 C35 C36A -44(7)
C27 N2 C31B C32B -165(7)
C27 C28B C29 C30 45(8)
C9B C8 C9A C10A -76(11)
C35 N2 C23 C24 175(4)
C35 N2 C27 C28B -70(6)
C35 N2 C31B C32B 77(7)
C35 C36A C37A C38A -166(8)
C22 C21 C20 C19 -49(5)
C31B N2 C23 C24 -65(6)
C31B N2 C27 C28B 177(5)
C31B N2 C35 C36A 66(7)
C31B C32B C33B C34B 170(7)
C33B C32B C31B N2 123(9)
C9A C8 C9B C10B 94(13)
C25A C24 C23 N2 -170(4)
